data_1567923
loop_
_publ_author_name
'Kynman, Amy E.'
'Elghanayan, Luca'
'Desnoyer, Addison'
'Yang, Yan'
'Severy, Laurent'
'Di Giuseppe, Andrea'
'Tilley, T. Don'
'Maron, Laurent'
'Arnold, Polly Louise'

_publ_section_title
;
 Controlled monodefluorination and alkylation of C(sp3)-F Bonds by
 Lanthanide Photocatalysts: Importance of Metal -- Ligand Cooperativity
;
_journal_name_full 'Chemical Science'
_journal_paper_doi 10.1039/D2SC04192H
_journal_year 2022
_chemical_formula_moiety 'C80 H116 Mg2 N8 O4, C6 H14, C6 H12'
_chemical_formula_sum 'C92 H142 Mg2 N8 O4'
_chemical_formula_weight 1472.75
_chemical_properties_physical Air-sensitive,Moisture-sensitive
_space_group_crystal_system triclinic
_space_group_IT_number 2
_space_group_name_Hall '-P 1'
_space_group_name_H-M_alt 'P -1'
_atom_sites_solution_hydrogens geom
_atom_sites_solution_primary dual
_audit_creation_date 2021-11-04
_audit_creation_method
;
Olex2 1.3
(compiled 2020.11.12 svn.r5f609507 for OlexSys, GUI svn.r6408)
;
_audit_update_record
;
2021-11-09 deposited with the CCDC.	2022-11-07 downloaded from the CCDC.
;
_cell_angle_alpha 99.0740(10)
_cell_angle_beta 98.3570(10)
_cell_angle_gamma 91.4750(10)
_cell_formula_units_Z 2
_cell_length_a 13.91760(10)
_cell_length_b 17.0140(3)
_cell_length_c 19.2571(3)
_cell_measurement_reflns_used 38418
_cell_measurement_temperature 100.00(11)
_cell_measurement_theta_max 77.0280
_cell_measurement_theta_min 2.6450
_cell_volume 4449.56(11)
_computing_cell_refinement 'CrysAlisPro 1.171.41.112a (Rigaku OD, 2021)'
_computing_data_collection 'CrysAlisPro 1.171.41.112a (Rigaku OD, 2021)'
_computing_data_reduction 'CrysAlisPro 1.171.41.112a (Rigaku OD, 2021)'
_computing_molecular_graphics 'Olex2 1.3 (Dolomanov et al., 2009)'
_computing_publication_material 'Olex2 1.3 (Dolomanov et al., 2009)'
_computing_structure_refinement 'SHELXL 2018/3 (Sheldrick, 2015)'
_computing_structure_solution 'SHELXT 2018/2 (Sheldrick, 2018)'
_diffrn_ambient_environment N~2~
_diffrn_ambient_temperature 100.00(11)
_diffrn_detector 'Hybrid Pixel Array Detector'
_diffrn_detector_area_resol_mean 10.0000
_diffrn_detector_type HyPix
_diffrn_measured_fraction_theta_full 0.999
_diffrn_measured_fraction_theta_max 0.996
_diffrn_measurement_details
;
List of Runs (angles in degrees, time in seconds):

  # Type    Start    End  Width  t~exp~   \w     \q     \k     \f   Frames
#--------------------------------------------------------------------------
  1  \w    -81.00  14.00   0.50    1.16    --  -47.95 102.00 126.00  190
  2  \w      8.00  83.00   0.50    1.16    --   47.95-102.00  23.00  150
  3  \w    -81.00 -13.00   0.50    4.64    --  -86.25 102.00 126.00  136
  4  \w   -159.00 -85.00   0.50    4.64    --  -86.25-102.00  23.00  148
  5  \w     35.00 107.00   0.50    4.64    --  107.75-102.00  23.00  144
  6  \w    106.00 178.00   0.50    4.64    --  107.75 102.00 126.00  144
  7  \w   -119.00 -82.00   0.50    1.16    --  -47.95 -57.00 -60.00   74
  8  \w    -22.00  28.00   0.50    1.16    --  -47.95  19.00 -90.00  100
  9  \w   -119.00 -82.00   0.50    1.16    --  -47.95 -57.00 -90.00   74
 10  \w    -22.00  28.00   0.50    1.16    --  -47.95  19.00  60.00  100
 11  \w   -119.00 -82.00   0.50    1.16    --  -47.95 -57.00 -30.00   74
 12  \w    -22.00  28.00   0.50    1.16    --  -47.95  19.00 -30.00  100
 13  \w   -120.00 -87.00   0.50    1.16    --  -47.95-125.00-120.00   66
 14  \w   -120.00 -87.00   0.50    1.16    --  -47.95-125.00  90.00   66
 15  \w     82.00 119.00   0.50    1.16    --   47.95  57.00 120.00   74
 16  \w    -23.00  63.00   0.50    1.16    --   47.95 -57.00  90.00  172
 17  \w     82.00 119.00   0.50    1.16    --   47.95  57.00 150.00   74
 18  \w    -26.00  24.00   0.50    1.16    --   47.95 -19.00 120.00  100
 19  \w   -159.00 -91.00   0.50    4.64    --  -86.25 -61.00 120.00  136
 20  \w    -49.00 -14.00   0.50    4.64    --  -86.25  45.00  60.00   70
 21  \w    -49.00 -14.00   0.50    4.64    --  -86.25  45.00  90.00   70
 22  \w     95.00 178.00   0.50    4.64    --  107.75 125.00-150.00  166
 23  \w    110.00 136.00   0.50    4.64    --  107.75  15.00 120.00   52
 24  \w    102.00 174.00   0.50    4.64    --  107.75  77.00  90.00  144
 25  \w     36.00  64.00   0.50    4.64    --  107.75 -61.00  30.00   56
 26  \w     39.00 106.00   0.50    4.64    --  107.75 -98.00 -58.76  134
 27  \w     95.00 145.00   0.50    4.64    --  107.75 125.00   0.00  100
 28  \w     35.00  73.00   0.50    4.64    --  107.75 -61.00-180.00   76
 29  \w     62.00 106.00   0.50    4.64    --  107.75 -94.00 120.00   88
 30  \w     35.00  85.00   0.50    4.64    --  107.75-125.00 -90.00  100
 31  \w     36.00  63.00   0.50    4.64    --  107.75 -94.00  60.00   54
 32  \w     69.00 106.00   0.50    4.64    --  107.75 -94.00  60.00   74
 33  \w     57.00 102.00   0.50    4.64    --  107.75 -94.00 -90.00   90
 34  \w    151.00 178.00   0.50    4.64    --  107.75  15.00 120.00   54
 35  \w     36.00 105.00   0.50    4.64    --  107.75 -94.00-180.00  138
 36  \w     35.00  89.00   0.50    4.64    --  107.75-125.00 150.00  108
 37  \w     51.00  77.00   0.50    4.64    --  107.75 -94.00  90.00   52
 38  \w     38.00  69.00   0.50    4.64    --  107.75 -94.00 -30.00   62
 39  \w     39.00  65.00   0.50    4.64    --  107.75-125.00-180.00   52
 40  \w     98.00 176.00   0.50    4.64    --  107.75  62.00 163.19  156
 41  \w     95.00 123.00   0.50    4.64    --  107.75 125.00 -60.00   56
 42  \w     64.00 102.00   0.50    4.64    --  107.75 -94.00 150.00   76
 43  \w     41.00  73.00   0.50    4.64    --  107.75 -61.00  60.00   64
 44  \w     37.00  84.00   0.50    4.64    --  107.75-125.00 -60.00   94
 45  \w     48.00  89.00   0.50    4.64    --  107.75-125.00 -30.00   82
 46  \w     40.00 100.00   0.50    4.64    --  107.75 -94.00  30.00  120
 47  \w    133.00 162.00   0.50    4.64    --  107.75 125.00 -60.00   58
 48  \w    120.00 177.00   0.50    4.64    --  107.75  45.00  60.00  114
 49  \w     37.00 108.00   0.50    4.64    --  107.75-125.00  30.00  142
 50  \w     81.00 106.00   0.50    4.64    --  107.75 -94.00 -30.00   50
 51  \w     35.00  60.00   0.50    4.64    --  107.75 -94.00 150.00   50
 52  \w     80.00 106.00   0.50    4.64    --  107.75 -94.00  90.00   52
 53  \w     96.00 159.00   0.50    4.64    --  107.75 125.00  90.00  126
 54  \w    109.00 178.00   0.50    4.64    --  107.75  61.00-150.00  138
 55  \w    104.00 134.00   0.50    4.64    --  107.75 125.00  60.00   60
 56  \w     53.00 106.00   0.50    4.64    --  107.75 -94.00-150.00  106
 57  \w     62.00 106.00   0.50    4.64    --  107.75 -94.00-120.00   88
 58  \w     36.00  66.00   0.50    4.64    --  107.75 -77.00 -90.00   60
 59  \w     93.00 130.00   0.50    4.64    --  107.75 -77.00 -90.00   74
 60  \w     40.00  67.00   0.50    4.64    --  107.75 -61.00 120.00   54
 61  \w    126.00 152.00   0.50    4.64    --  107.75  77.00 150.00   52
 62  \w    125.00 178.00   0.50    4.64    --  107.75  61.00-180.00  106
;
_diffrn_measurement_device 'four-circle diffractometer'
_diffrn_measurement_device_type 'XtaLAB Synergy, Dualflex, HyPix'
_diffrn_measurement_method '\w scans'
_diffrn_orient_matrix_type 'CrysAlisPro convention (1999,Acta A55,543-557)'
_diffrn_orient_matrix_UB_11 0.0316996000
_diffrn_orient_matrix_UB_12 0.0798836000
_diffrn_orient_matrix_UB_13 -0.0199787000
_diffrn_orient_matrix_UB_21 -0.0550008000
_diffrn_orient_matrix_UB_22 -0.0257298000
_diffrn_orient_matrix_UB_23 -0.0759754000
_diffrn_orient_matrix_UB_31 -0.0922943000
_diffrn_orient_matrix_UB_32 0.0372206000
_diffrn_orient_matrix_UB_33 0.0233595000
_diffrn_radiation_monochromator mirror
_diffrn_radiation_probe x-ray
_diffrn_radiation_type 'Cu K\a'
_diffrn_radiation_wavelength 1.54184
_diffrn_reflns_av_R_equivalents 0.0443
_diffrn_reflns_av_unetI/netI 0.0330
_diffrn_reflns_Laue_measured_fraction_full 0.999
_diffrn_reflns_Laue_measured_fraction_max 0.996
_diffrn_reflns_limit_h_max 15
_diffrn_reflns_limit_h_min -17
_diffrn_reflns_limit_k_max 21
_diffrn_reflns_limit_k_min -21
_diffrn_reflns_limit_l_max 24
_diffrn_reflns_limit_l_min -23
_diffrn_reflns_number 91809
_diffrn_reflns_point_group_measured_fraction_full 0.999
_diffrn_reflns_point_group_measured_fraction_max 0.996
_diffrn_reflns_theta_full 67.684
_diffrn_reflns_theta_max 74.498
_diffrn_reflns_theta_min 2.633
_diffrn_source 'micro-focus sealed X-ray tube'
_diffrn_source_type 'PhotonJet (Cu) X-ray Source'
_exptl_absorpt_coefficient_mu 0.638
_exptl_absorpt_correction_T_max 1.000
_exptl_absorpt_correction_T_min 0.682
_exptl_absorpt_correction_type gaussian
_exptl_absorpt_process_details
;
CrysAlisPro 1.171.41.112a (Rigaku Oxford Diffraction, 2021)
Numerical absorption correction based on gaussian integration over
a multifaceted crystal model
Empirical absorption correction using spherical harmonics,
implemented in SCALE3 ABSPACK scaling algorithm.
;
_exptl_crystal_colour colourless
_exptl_crystal_colour_primary colourless
_exptl_crystal_density_diffrn 1.099
_exptl_crystal_description needle
_exptl_crystal_F_000 1612
_exptl_crystal_size_max 0.164
_exptl_crystal_size_mid 0.149
_exptl_crystal_size_min 0.09
_refine_diff_density_max 0.502
_refine_diff_density_min -0.345
_refine_diff_density_rms 0.044
_refine_ls_extinction_method none
_refine_ls_goodness_of_fit_ref 1.045
_refine_ls_hydrogen_treatment constr
_refine_ls_matrix_type full
_refine_ls_number_parameters 1077
_refine_ls_number_reflns 18131
_refine_ls_number_restraints 284
_refine_ls_restrained_S_all 1.053
_refine_ls_R_factor_all 0.0585
_refine_ls_R_factor_gt 0.0494
_refine_ls_shift/su_max 0.001
_refine_ls_shift/su_mean 0.000
_refine_ls_structure_factor_coef Fsqd
_refine_ls_weighting_details 'w=1/[\s^2^(Fo^2^)+(0.0510P)^2^+2.6857P] where P=(Fo^2^+2Fc^2^)/3'
_refine_ls_weighting_scheme calc
_refine_ls_wR_factor_gt 0.1188
_refine_ls_wR_factor_ref 0.1238
_reflns_Friedel_coverage 0.000
_reflns_number_gt 15741
_reflns_number_total 18131
_reflns_threshold_expression 'I > 2\s(I)'
_cod_data_source_file d2sc04192h1.cif
_cod_data_source_block pla21054_refinalized
_cod_database_code 1567923
_shelx_shelxl_version_number 2018/3
_chemical_oxdiff_formula 'Mg2 O4 N8 C80 H120'
_shelx_space_group_comment
;
The symmetry employed for this shelxl refinement is uniquely defined
by the following loop, which should always be used as a source of
symmetry information in preference to the above space-group names.
They are only intended as comments.
;
_shelx_estimated_absorpt_t_max 0.945
_shelx_estimated_absorpt_t_min 0.903
_reflns_odcompleteness_completeness 99.57
_reflns_odcompleteness_iscentric 1
_reflns_odcompleteness_theta 74.33
_olex2_refinement_description
;
1. Fixed Uiso
 At 1.2 times of:
  All C(H) groups, All C(H,H) groups
 At 1.5 times of:
  All C(H,H,H) groups
2. Restrained distances
 C89-C90 = C90-C91 = C91-C92 = C92-C93 = C93-C94
 1.52 with sigma of 0.02
 C90-C92 = C91-C93
 2.54 with sigma of 0.04
 C89-C91 = C92-C94
 2.53 with sigma of 0.04
 C64-C72 \\sim C64-C71
 with sigma of 0.02
 C77-C79 \\sim C74-C78
 with sigma of 0.04
 C72-C77 \\sim C71-C74
 with sigma of 0.02
 C72-C76 \\sim C71-C75
 with sigma of 0.02
 C72-C79 \\sim C71-C78
 with sigma of 0.02
 C77-C76 \\sim C74-C75
 with sigma of 0.04
 C76-C79 \\sim C75-C78
 with sigma of 0.04
 C64-C77 \\sim C64-C74
 with sigma of 0.04
 C64-C76 \\sim C64-C75
 with sigma of 0.04
 C64-C79 \\sim C64-C78
 with sigma of 0.04
 C89-C90 \\sim C90-C91 \\sim C91-C92 \\sim C92-C93 \\sim C93-C94
 with sigma of 0.02
 C89-C91 \\sim C91-C93 \\sim C90-C92 \\sim C92-C94
 with sigma of 0.04
3. Uiso/Uaniso restraints and constraints
C89 \\sim C90 \\sim C91 \\sim C92 \\sim C93 \\sim C94: within 2A with sigma of
0.04 and sigma for terminal atoms of 0.08 within 2A
C89 \\sim C90 \\sim C88 \\sim C91 \\sim C95 \\sim C92 \\sim C86 \\sim C93 \\sim
C87 \\sim C94 \\sim C73: within 1.7A with sigma of 0.02 and sigma for terminal
atoms of 0.04 within 1.7A
Uanis(C89) \\sim Ueq, Uanis(C90) \\sim Ueq, Uanis(C88) \\sim Ueq, Uanis(C91)
\\sim Ueq, Uanis(C95) \\sim Ueq, Uanis(C92) \\sim Ueq, Uanis(C86) \\sim Ueq,
Uanis(C93) \\sim Ueq, Uanis(C87) \\sim Ueq, Uanis(C94) \\sim Ueq, Uanis(C73)
\\sim Ueq: with sigma of 0.1 and sigma for terminal atoms of 0.2
4. Rigid body (RIGU) restrains
 C74, C77, C75, C76, C72, C71, C78, C79
 with sigma for 1-2 distances of 0.002 and sigma for 1-3 distances of 0.002
 C89, C90, C91, C92, C93, C94
 with sigma for 1-2 distances of 0.004 and sigma for 1-3 distances of 0.004
5. Others
 Sof(C74)=Sof(H74A)=Sof(H74B)=Sof(H74C)=Sof(C78)=Sof(H78A)=Sof(H78B)=Sof(H78C)=
 Sof(C75)=Sof(H75A)=Sof(H75B)=Sof(H75C)=Sof(C71)=1-FVAR(1)
 Sof(C72)=Sof(C77)=Sof(H77A)=Sof(H77B)=Sof(H77C)=Sof(C76)=Sof(H76A)=Sof(H76B)=
 Sof(H76C)=Sof(C79)=Sof(H79A)=Sof(H79B)=Sof(H79C)=FVAR(1)
 Fixed Sof: H89A(0.5) H89B(0.5) H89C(0.5) C90(0.5) H90A(0.5) H90B(0.5)
 C91(0.5) H91A(0.5) H91B(0.5) C92(0.5) H92A(0.5) H92B(0.5) C93(0.5) H93A(0.5)
 H93B(0.5) C94(0.5) H94A(0.5) H94B(0.5) H94C(0.5) C87(0.5) H87A(0.5) H87B(0.5)
 C88(0.5) H88(0.5) C86(0.5) H86A(0.5) H86B(0.5) C95(0.5) H95A(0.5) H95B(0.5)
 C73(0.5) H73A(0.5) H73B(0.5) H73C(0.5)
6.a Ternary CH refined with riding coordinates:
 C58(H58), C83(H83), C38(H38), C18(H18)
6.b Secondary CH2 refined with riding coordinates:
 C02K(H02A,H02B), C02L(H02C,H02D), C02N(H02H,H02I), C02O(H02J,H02K), C90(H90A,
 H90B), C91(H91A,H91B), C92(H92A,H92B), C93(H93A,H93B), C87(H87A,H87B),
 C86(H86A,H86B), C95(H95A,H95B)
6.c Aromatic/amide H refined with riding coordinates:
 C55(H55), C3(H3), C5(H5), C45(H45), C56(H56), C25(H25), C43(H43), C80(H80),
 C23(H23), C81(H81), C35(H35), C65(H65), C36(H36), C15(H15), C16(H16), C63(H63),
  C88(H88)
6.d Idealised Me refined as rotating group:
 C9(H9A,H9B,H9C), C10(H10A,H10B,H10C), C8(H8A,H8B,H8C), C48(H48A,H48B,H48C),
 C59(H59A,H59B,H59C), C84(H84A,H84B,H84C), C12(H12A,H12B,H12C), C85(H85A,H85B,
 H85C), C13(H13A,H13B,H13C), C14(H14A,H14B,H14C), C60(H60A,H60B,H60C), C69(H69A,
 H69B,H69C), C50(H50A,H50B,H50C), C49(H49A,H49B,H49C), C29(H29A,H29B,H29C),
 C28(H28A,H28B,H28C), C40(H40A,H40B,H40C), C68(H68A,H68B,H68C), C39(H39A,H39B,
 H39C), C70(H70A,H70B,H70C), C30(H30A,H30B,H30C), C32(H32A,H32B,H32C), C19(H19A,
 H19B,H19C), C54(H54A,H54B,H54C), C53(H53A,H53B,H53C), C33(H33A,H33B,H33C),
 C20(H20A,H20B,H20C), C34(H34A,H34B,H34C), C52(H52A,H52B,H52C), C02M(H02E,H02F,
 H02G), C02Q(H02L,H02M,H02N), C77(H77A,H77B,H77C), C76(H76A,H76B,H76C),
 C79(H79A,H79B,H79C), C74(H74A,H74B,H74C), C78(H78A,H78B,H78C), C75(H75A,H75B,
 H75C), C89(H89A,H89B,H89C), C94(H94A,H94B,H94C), C73(H73A,H73B,H73C)
;
_olex2_submission_special_instructions 'No special instructions were received'
_oxdiff_exptl_absorpt_empirical_details
;
Empirical correction (ABSPACK) includes:
- Absorption correction using spherical harmonics
- Frame scaling
;
_oxdiff_exptl_absorpt_empirical_full_max 2.516
_oxdiff_exptl_absorpt_empirical_full_min 0.401

loop_
_space_group_symop_operation_xyz
'x, y, z'
'-x, -y, -z'

loop_
_atom_site_label
_atom_site_type_symbol
_atom_site_fract_x
_atom_site_fract_y
_atom_site_fract_z
_atom_site_U_iso_or_equiv
_atom_site_adp_type
_atom_site_occupancy
_atom_site_site_symmetry_order
_atom_site_calc_flag
_atom_site_refinement_flags_posn
_atom_site_refinement_flags_adp
_atom_site_refinement_flags_occupancy
_atom_site_disorder_assembly
_atom_site_disorder_group
Mg2 Mg 0.47757(3) 0.71540(3) 0.24736(3) 0.01658(10) Uani 1 1 d . . . . .
Mg1 Mg 0.26194(3) 0.76088(3) 0.24406(3) 0.01677(10) Uani 1 1 d . . . . .
O1 O 0.38319(7) 0.80145(6) 0.21304(5) 0.0172(2) Uani 1 1 d . . . . .
O2 O 0.34471(7) 0.65895(6) 0.22296(6) 0.0188(2) Uani 1 1 d . . . . .
O4 O 0.21339(7) 0.87121(6) 0.26194(5) 0.0184(2) Uani 1 1 d . . . . .
O3 O 0.53710(7) 0.61863(6) 0.27890(6) 0.0207(2) Uani 1 1 d . . . . .
N6 N 0.50273(8) 0.89166(7) 0.33107(6) 0.0171(2) Uani 1 1 d . . . . .
N8 N 0.27741(9) 0.63830(8) 0.35043(7) 0.0206(3) Uani 1 1 d . . . . .
N7 N 0.25752(9) 0.74992(8) 0.41462(7) 0.0207(3) Uani 1 1 d . . . . .
N1 N 0.04153(9) 0.77792(8) 0.19588(7) 0.0210(3) Uani 1 1 d . . . . .
N4 N 0.68219(9) 0.67765(8) 0.20711(7) 0.0206(3) Uani 1 1 d . . . . .
N5 N 0.55298(9) 0.81937(8) 0.40956(7) 0.0189(2) Uani 1 1 d . . . . .
N3 N 0.62028(9) 0.74057(8) 0.12484(7) 0.0223(3) Uani 1 1 d . . . . .
N2 N 0.07266(9) 0.67429(9) 0.12620(8) 0.0283(3) Uani 1 1 d . . . . .
C41 C 0.40903(10) 0.87632(9) 0.20878(8) 0.0172(3) Uani 1 1 d . . . . .
C57 C 0.51728(10) 0.81376(9) 0.33936(8) 0.0174(3) Uani 1 1 d . . . . .
C1 C 0.12859(10) 0.89342(9) 0.27709(8) 0.0176(3) Uani 1 1 d . . . . .
C2 C 0.11437(10) 0.96934(9) 0.31795(8) 0.0186(3) Uani 1 1 d . . . . .
C82 C 0.26265(10) 0.71700(9) 0.34631(8) 0.0191(3) Uani 1 1 d . . . . .
C46 C 0.47361(10) 0.92158(9) 0.26547(8) 0.0180(3) Uani 1 1 d . . . . .
C6 C 0.04284(10) 0.84434(9) 0.25216(8) 0.0190(3) Uani 1 1 d . . . . .
C55 C 0.52891(10) 0.94286(9) 0.39548(8) 0.0201(3) Uani 1 1 d . . . . .
H55 H 0.524690 0.999125 0.403403 0.024 Uiso 1 1 calc R U . . .
C3 C 0.02480(11) 0.98288(9) 0.34093(8) 0.0203(3) Uani 1 1 d . . . . .
H3 H 0.017836 1.032194 0.370230 0.024 Uiso 1 1 calc R U . . .
C5 C -0.04503(10) 0.85962(9) 0.27702(8) 0.0207(3) Uani 1 1 d . . . . .
H5 H -0.098615 0.822119 0.261708 0.025 Uiso 1 1 calc R U . . .
C45 C 0.50962(10) 0.99752(9) 0.26229(8) 0.0204(3) Uani 1 1 d . . . . .
H45 H 0.556988 1.023876 0.299836 0.024 Uiso 1 1 calc R U . . .
C66 C 0.27907(10) 0.57384(9) 0.29244(9) 0.0228(3) Uani 1 1 d . . . . .
C37 C 0.60253(10) 0.71936(9) 0.18705(8) 0.0195(3) Uani 1 1 d . . . . .
C61 C 0.31899(10) 0.58517(9) 0.23117(9) 0.0209(3) Uani 1 1 d . . . . .
C7 C 0.19447(11) 1.03661(9) 0.33118(8) 0.0201(3) Uani 1 1 d . . . . .
C21 C 0.62892(10) 0.60644(9) 0.29860(8) 0.0199(3) Uani 1 1 d . . . . .
C26 C 0.70407(11) 0.64187(9) 0.26992(8) 0.0207(3) Uani 1 1 d . . . . .
C56 C 0.56116(11) 0.89756(10) 0.44409(8) 0.0219(3) Uani 1 1 d . . . . .
H56 H 0.585080 0.915651 0.492932 0.026 Uiso 1 1 calc R U . . .
C4 C -0.05567(10) 0.92827(9) 0.32350(8) 0.0211(3) Uani 1 1 d . . . . .
C44 C 0.47766(11) 1.03557(9) 0.20525(9) 0.0227(3) Uani 1 1 d . . . . .
C58 C 0.58614(11) 0.75091(10) 0.44367(8) 0.0228(3) Uani 1 1 d . . . . .
H58 H 0.562974 0.700961 0.409881 0.027 Uiso 1 1 calc R U . . .
C42 C 0.37646(10) 0.91433(9) 0.14941(8) 0.0205(3) Uani 1 1 d . . . . .
C22 C 0.66042(11) 0.55495(10) 0.34912(9) 0.0234(3) Uani 1 1 d . . . . .
C17 C 0.11337(11) 0.72602(9) 0.18451(8) 0.0218(3) Uani 1 1 d . . . . .
C25 C 0.80223(11) 0.63993(10) 0.29749(9) 0.0231(3) Uani 1 1 d . . . . .
H25 H 0.849338 0.668547 0.278859 0.028 Uiso 1 1 calc R U . . .
C43 C 0.41081(11) 0.99259(10) 0.15076(8) 0.0228(3) Uani 1 1 d . . . . .
H43 H 0.386886 1.018245 0.111795 0.027 Uiso 1 1 calc R U . . .
C80 C 0.28178(11) 0.62465(10) 0.42003(9) 0.0254(3) Uani 1 1 d . . . . .
H80 H 0.292149 0.575188 0.436236 0.030 Uiso 1 1 calc R U . . .
C47 C 0.29973(11) 0.87810(10) 0.08422(8) 0.0241(3) Uani 1 1 d . . . . .
C23 C 0.75942(11) 0.55377(10) 0.37430(9) 0.0261(3) Uani 1 1 d . . . . .
H23 H 0.778769 0.521398 0.409313 0.031 Uiso 1 1 calc R U . . .
C24 C 0.83218(11) 0.59718(10) 0.35136(9) 0.0254(3) Uani 1 1 d . . . . .
C81 C 0.26865(11) 0.69426(10) 0.46000(9) 0.0252(3) Uani 1 1 d . . . . .
H81 H 0.267238 0.703592 0.509793 0.030 Uiso 1 1 calc R U . . .
C11 C -0.15004(11) 0.94471(10) 0.35431(9) 0.0241(3) Uani 1 1 d . . . . .
C83 C 0.23671(11) 0.83389(9) 0.43684(8) 0.0225(3) Uani 1 1 d . . . . .
H83 H 0.241164 0.862733 0.395925 0.027 Uiso 1 1 calc R U . . .
C35 C 0.74513(12) 0.67281(11) 0.15702(9) 0.0274(3) Uani 1 1 d . . . . .
H35 H 0.804412 0.646219 0.158680 0.033 Uiso 1 1 calc R U . . .
C38 C 0.55710(11) 0.78961(10) 0.08299(8) 0.0241(3) Uani 1 1 d . . . . .
H38 H 0.495715 0.796400 0.104116 0.029 Uiso 1 1 calc R U . . .
C9 C 0.22209(12) 1.05010(10) 0.25962(9) 0.0257(3) Uani 1 1 d . . . . .
H9A H 0.247917 1.001376 0.236490 0.039 Uiso 1 1 calc R U . . .
H9B H 0.271661 1.093848 0.267537 0.039 Uiso 1 1 calc R U . . .
H9C H 0.164348 1.063717 0.229088 0.039 Uiso 1 1 calc R U . . .
C65 C 0.24290(12) 0.50009(10) 0.30206(10) 0.0292(4) Uani 1 1 d . . . . .
H65 H 0.212361 0.496294 0.342513 0.035 Uiso 1 1 calc R U . . .
C62 C 0.32782(11) 0.51554(10) 0.18047(9) 0.0266(3) Uani 1 1 d . . . . .
C36 C 0.70649(12) 0.71269(11) 0.10595(9) 0.0287(4) Uani 1 1 d . . . . .
H36 H 0.733300 0.720291 0.064712 0.034 Uiso 1 1 calc R U . . .
C27 C 0.58636(12) 0.49878(10) 0.37164(10) 0.0273(3) Uani 1 1 d . . . . .
C10 C 0.16058(12) 1.11567(10) 0.36744(10) 0.0282(3) Uani 1 1 d . . . . .
H10A H 0.103377 1.131442 0.337710 0.042 Uiso 1 1 calc R U . . .
H10B H 0.212972 1.156951 0.373834 0.042 Uiso 1 1 calc R U . . .
H10C H 0.143718 1.109154 0.413943 0.042 Uiso 1 1 calc R U . . .
C8 C 0.28635(11) 1.01592(10) 0.37786(9) 0.0252(3) Uani 1 1 d . . . . .
H8A H 0.271055 1.010309 0.424981 0.038 Uiso 1 1 calc R U . . .
H8B H 0.336748 1.058560 0.382708 0.038 Uiso 1 1 calc R U . . .
H8C H 0.309911 0.965684 0.355683 0.038 Uiso 1 1 calc R U . . .
C48 C 0.28725(12) 0.78680(11) 0.06938(9) 0.0291(4) Uani 1 1 d . . . . .
H48A H 0.259895 0.768108 0.108320 0.044 Uiso 1 1 calc R U . . .
H48B H 0.350660 0.764063 0.065727 0.044 Uiso 1 1 calc R U . . .
H48C H 0.243229 0.769931 0.024605 0.044 Uiso 1 1 calc R U . . .
C59 C 0.69698(12) 0.75309(11) 0.45765(9) 0.0291(4) Uani 1 1 d . . . . .
H59A H 0.722376 0.751419 0.412598 0.044 Uiso 1 1 calc R U . . .
H59B H 0.718332 0.706985 0.479508 0.044 Uiso 1 1 calc R U . . .
H59C H 0.721452 0.802256 0.489838 0.044 Uiso 1 1 calc R U . . .
C84 C 0.31243(12) 0.87216(11) 0.49865(9) 0.0293(4) Uani 1 1 d . . . . .
H84A H 0.298409 0.928118 0.512514 0.044 Uiso 1 1 calc R U . . .
H84B H 0.377109 0.869126 0.484243 0.044 Uiso 1 1 calc R U . . .
H84C H 0.310632 0.843919 0.539071 0.044 Uiso 1 1 calc R U . . .
C15 C -0.03977(11) 0.75885(11) 0.14429(10) 0.0313(4) Uani 1 1 d . . . . .
H15 H -0.097940 0.786911 0.140465 0.038 Uiso 1 1 calc R U . . .
C12 C -0.13291(12) 0.93602(11) 0.43322(9) 0.0302(4) Uani 1 1 d . . . . .
H12A H -0.082030 0.975155 0.458987 0.045 Uiso 1 1 calc R U . . .
H12B H -0.112482 0.882157 0.437854 0.045 Uiso 1 1 calc R U . . .
H12C H -0.193281 0.945193 0.453217 0.045 Uiso 1 1 calc R U . . .
C31 C 0.93923(12) 0.59740(11) 0.38569(10) 0.0317(4) Uani 1 1 d . . . . .
C67 C 0.37584(12) 0.51272(10) 0.11233(9) 0.0288(4) Uani 1 1 d . . . . .
C85 C 0.13324(12) 0.83964(11) 0.45438(9) 0.0285(3) Uani 1 1 d . . . . .
H85A H 0.126959 0.811436 0.494237 0.043 Uiso 1 1 calc R U . . .
H85B H 0.087005 0.815397 0.412693 0.043 Uiso 1 1 calc R U . . .
H85C H 0.119396 0.895774 0.467470 0.043 Uiso 1 1 calc R U . . .
C13 C -0.18099(13) 1.02927(11) 0.34709(10) 0.0327(4) Uani 1 1 d . . . . .
H13A H -0.243461 1.037736 0.364219 0.049 Uiso 1 1 calc R U . . .
H13B H -0.187616 1.035941 0.297013 0.049 Uiso 1 1 calc R U . . .
H13C H -0.131666 1.068155 0.375406 0.049 Uiso 1 1 calc R U . . .
C14 C -0.23377(11) 0.88601(12) 0.31622(10) 0.0337(4) Uani 1 1 d . . . . .
H14A H -0.216834 0.831602 0.321950 0.050 Uiso 1 1 calc R U . . .
H14B H -0.245073 0.890031 0.265503 0.050 Uiso 1 1 calc R U . . .
H14C H -0.292897 0.898890 0.336885 0.050 Uiso 1 1 calc R U . . .
C51 C 0.51803(13) 1.11962(10) 0.20283(10) 0.0287(4) Uani 1 1 d . . . . .
C60 C 0.54253(13) 0.74950(11) 0.51138(9) 0.0315(4) Uani 1 1 d . . . . .
H60A H 0.562781 0.798699 0.544847 0.047 Uiso 1 1 calc R U . . .
H60B H 0.565222 0.703576 0.532976 0.047 Uiso 1 1 calc R U . . .
H60C H 0.471439 0.745327 0.499977 0.047 Uiso 1 1 calc R U . . .
C69 C 0.38430(13) 0.59172(11) 0.08449(10) 0.0318(4) Uani 1 1 d . . . . .
H69A H 0.320297 0.614586 0.078437 0.048 Uiso 1 1 calc R U . . .
H69B H 0.408182 0.582269 0.038607 0.048 Uiso 1 1 calc R U . . .
H69C H 0.429845 0.628872 0.118621 0.048 Uiso 1 1 calc R U . . .
C50 C 0.20012(12) 0.91067(12) 0.09564(9) 0.0316(4) Uani 1 1 d . . . . .
H50A H 0.151551 0.889489 0.054334 0.047 Uiso 1 1 calc R U . . .
H50B H 0.204411 0.968985 0.101431 0.047 Uiso 1 1 calc R U . . .
H50C H 0.180959 0.894297 0.138437 0.047 Uiso 1 1 calc R U . . .
C49 C 0.32582(13) 0.90337(12) 0.01545(9) 0.0322(4) Uani 1 1 d . . . . .
H49A H 0.393076 0.890610 0.010745 0.048 Uiso 1 1 calc R U . . .
H49B H 0.319028 0.960854 0.017610 0.048 Uiso 1 1 calc R U . . .
H49C H 0.281929 0.874682 -0.025661 0.048 Uiso 1 1 calc R U . . .
C16 C -0.02085(12) 0.69366(12) 0.10106(10) 0.0355(4) Uani 1 1 d . . . . .
H16 H -0.063068 0.665968 0.060964 0.043 Uiso 1 1 calc R U . . .
C29 C 0.53330(13) 0.44439(11) 0.30533(11) 0.0345(4) Uani 1 1 d . . . . .
H29A H 0.489472 0.405993 0.319669 0.052 Uiso 1 1 calc R U . . .
H29B H 0.580973 0.415725 0.279561 0.052 Uiso 1 1 calc R U . . .
H29C H 0.495535 0.476679 0.274381 0.052 Uiso 1 1 calc R U . . .
C28 C 0.51079(13) 0.54457(11) 0.41004(10) 0.0319(4) Uani 1 1 d . . . . .
H28A H 0.478195 0.580018 0.379643 0.048 Uiso 1 1 calc R U . . .
H28B H 0.543213 0.576243 0.454639 0.048 Uiso 1 1 calc R U . . .
H28C H 0.462633 0.506754 0.420406 0.048 Uiso 1 1 calc R U . . .
C63 C 0.29416(13) 0.44232(10) 0.19504(11) 0.0344(4) Uani 1 1 d . . . . .
H63 H 0.301710 0.395890 0.162131 0.041 Uiso 1 1 calc R U . . .
C40 C 0.60590(13) 0.87174(11) 0.08813(10) 0.0335(4) Uani 1 1 d . . . . .
H40A H 0.666524 0.866586 0.067881 0.050 Uiso 1 1 calc R U . . .
H40B H 0.620300 0.896843 0.138163 0.050 Uiso 1 1 calc R U . . .
H40C H 0.562330 0.904738 0.061675 0.050 Uiso 1 1 calc R U . . .
C18 C 0.11781(12) 0.60178(11) 0.09706(10) 0.0354(4) Uani 1 1 d . . . . .
H18 H 0.188731 0.607479 0.116485 0.043 Uiso 1 1 calc R U . . .
C68 C 0.47939(13) 0.48290(13) 0.12668(11) 0.0374(4) Uani 1 1 d . . . . .
H68A H 0.518565 0.520389 0.164771 0.056 Uiso 1 1 calc R U . . .
H68B H 0.509275 0.479082 0.083293 0.056 Uiso 1 1 calc R U . . .
H68C H 0.476164 0.430286 0.141086 0.056 Uiso 1 1 calc R U . . .
C39 C 0.53068(13) 0.74627(12) 0.00671(9) 0.0324(4) Uani 1 1 d . . . . .
H39A H 0.480564 0.774766 -0.019044 0.049 Uiso 1 1 calc R U . . .
H39B H 0.505897 0.691906 0.007021 0.049 Uiso 1 1 calc R U . . .
H39C H 0.588612 0.744266 -0.016873 0.049 Uiso 1 1 calc R U . . .
C70 C 0.31891(15) 0.45287(12) 0.05058(11) 0.0404(5) Uani 1 1 d . . . . .
H70A H 0.324421 0.398771 0.061739 0.061 Uiso 1 1 calc R U . . .
H70B H 0.345846 0.456047 0.006773 0.061 Uiso 1 1 calc R U . . .
H70C H 0.250299 0.465771 0.044013 0.061 Uiso 1 1 calc R U . . .
C64 C 0.25059(13) 0.43237(10) 0.25386(12) 0.0363(4) Uani 1 1 d D . . . .
C30 C 0.63590(14) 0.44547(13) 0.42175(12) 0.0416(5) Uani 1 1 d . . . . .
H30A H 0.586763 0.410220 0.434421 0.062 Uiso 1 1 calc R U . . .
H30B H 0.669917 0.478746 0.464975 0.062 Uiso 1 1 calc R U . . .
H30C H 0.682737 0.413319 0.397946 0.062 Uiso 1 1 calc R U . . .
C32 C 1.00730(12) 0.63739(14) 0.34413(12) 0.0421(5) Uani 1 1 d . . . . .
H32A H 0.999601 0.609248 0.295019 0.063 Uiso 1 1 calc R U . . .
H32B H 1.074807 0.635371 0.366700 0.063 Uiso 1 1 calc R U . . .
H32C H 0.990927 0.693077 0.344175 0.063 Uiso 1 1 calc R U . . .
C19 C 0.07475(14) 0.53012(12) 0.12279(14) 0.0496(6) Uani 1 1 d . . . . .
H19A H 0.088458 0.537262 0.174836 0.074 Uiso 1 1 calc R U . . .
H19B H 0.103899 0.481545 0.102605 0.074 Uiso 1 1 calc R U . . .
H19C H 0.004260 0.525540 0.107454 0.074 Uiso 1 1 calc R U . . .
C54 C 0.52180(18) 1.17306(12) 0.27482(11) 0.0447(5) Uani 1 1 d . . . . .
H54A H 0.541672 1.227661 0.270866 0.067 Uiso 1 1 calc R U . . .
H54B H 0.568834 1.153334 0.310249 0.067 Uiso 1 1 calc R U . . .
H54C H 0.457322 1.172499 0.289553 0.067 Uiso 1 1 calc R U . . .
C53 C 0.45517(18) 1.15884(12) 0.14762(12) 0.0474(5) Uani 1 1 d . . . . .
H53A H 0.387720 1.158076 0.156751 0.071 Uiso 1 1 calc R U . . .
H53B H 0.458134 1.129549 0.099950 0.071 Uiso 1 1 calc R U . . .
H53C H 0.479244 1.214099 0.150659 0.071 Uiso 1 1 calc R U . . .
C33 C 0.95132(15) 0.64329(16) 0.46144(12) 0.0508(6) Uani 1 1 d . . . . .
H33A H 0.933405 0.698439 0.460256 0.076 Uiso 1 1 calc R U . . .
H33B H 1.019198 0.642843 0.483738 0.076 Uiso 1 1 calc R U . . .
H33C H 0.909110 0.618039 0.488990 0.076 Uiso 1 1 calc R U . . .
C20 C 0.10789(15) 0.59430(15) 0.01694(11) 0.0501(6) Uani 1 1 d . . . . .
H20A H 0.038970 0.586874 -0.003637 0.075 Uiso 1 1 calc R U . . .
H20B H 0.142809 0.548342 -0.001880 0.075 Uiso 1 1 calc R U . . .
H20C H 0.135456 0.642849 0.004452 0.075 Uiso 1 1 calc R U . . .
C34 C 0.97038(14) 0.51176(14) 0.38723(15) 0.0519(6) Uani 1 1 d . . . . .
H34A H 0.930771 0.485850 0.416072 0.078 Uiso 1 1 calc R U . . .
H34B H 1.039089 0.512703 0.407973 0.078 Uiso 1 1 calc R U . . .
H34C H 0.961175 0.482035 0.338639 0.078 Uiso 1 1 calc R U . . .
C52 C 0.62082(16) 1.11361(14) 0.18339(16) 0.0551(6) Uani 1 1 d . . . . .
H52A H 0.648078 1.167081 0.182557 0.083 Uiso 1 1 calc R U . . .
H52B H 0.618092 1.080984 0.136355 0.083 Uiso 1 1 calc R U . . .
H52C H 0.662040 1.088924 0.218840 0.083 Uiso 1 1 calc R U . . .
C72 C 0.2038(4) 0.3514(3) 0.2621(3) 0.0460(12) Uani 0.721(7) 1 d D . P A 1
C02K C 0.79065(18) 0.31871(15) 0.24462(13) 0.0542(6) Uani 1 1 d . . . . .
H02A H 0.810956 0.373896 0.268007 0.065 Uiso 1 1 calc R U . . .
H02B H 0.723422 0.307794 0.252974 0.065 Uiso 1 1 calc R U . . .
C02L C 0.79120(17) 0.31260(15) 0.16448(13) 0.0520(5) Uani 1 1 d . . . . .
H02C H 0.858195 0.324644 0.156240 0.062 Uiso 1 1 calc R U . . .
H02D H 0.772328 0.257112 0.141277 0.062 Uiso 1 1 calc R U . . .
C02M C 0.7519(2) 0.45540(15) 0.15319(15) 0.0593(6) Uani 1 1 d . . . . .
H02E H 0.709249 0.487274 0.124847 0.089 Uiso 1 1 calc R U . . .
H02F H 0.819423 0.465094 0.146500 0.089 Uiso 1 1 calc R U . . .
H02G H 0.745997 0.470504 0.203593 0.089 Uiso 1 1 calc R U . . .
C02N C 0.72295(17) 0.36862(15) 0.12967(14) 0.0546(6) Uani 1 1 d . . . . .
H02H H 0.720252 0.355850 0.077440 0.065 Uiso 1 1 calc R U . . .
H02I H 0.656720 0.358743 0.140488 0.065 Uiso 1 1 calc R U . . .
C02O C 0.8572(2) 0.26147(19) 0.27880(16) 0.0671(7) Uani 1 1 d . . . . .
H02J H 0.840014 0.206590 0.253296 0.080 Uiso 1 1 calc R U . . .
H02K H 0.925195 0.274882 0.273628 0.080 Uiso 1 1 calc R U . . .
C02Q C 0.8507(3) 0.2640(2) 0.35690(17) 0.0928(11) Uani 1 1 d . . . . .
H02L H 0.787530 0.240435 0.361858 0.139 Uiso 1 1 calc R U . . .
H02M H 0.857351 0.319478 0.381106 0.139 Uiso 1 1 calc R U . . .
H02N H 0.902834 0.233801 0.378288 0.139 Uiso 1 1 calc R U . . .
C77 C 0.2757(5) 0.2868(3) 0.2487(3) 0.0574(13) Uani 0.721(7) 1 d D . P A 1
H77A H 0.334449 0.298650 0.284117 0.086 Uiso 0.721(7) 1 calc R U P A 1
H77B H 0.292913 0.285172 0.200930 0.086 Uiso 0.721(7) 1 calc R U P A 1
H77C H 0.246067 0.235062 0.252420 0.086 Uiso 0.721(7) 1 calc R U P A 1
C76 C 0.1760(3) 0.35139(19) 0.3360(2) 0.0690(15) Uani 0.721(7) 1 d D . P A 1
H76A H 0.150382 0.298142 0.339274 0.103 Uiso 0.721(7) 1 calc R U P A 1
H76B H 0.126284 0.390131 0.344053 0.103 Uiso 0.721(7) 1 calc R U P A 1
H76C H 0.233662 0.365933 0.372053 0.103 Uiso 0.721(7) 1 calc R U P A 1
C79 C 0.1107(3) 0.3320(2) 0.2070(4) 0.0684(13) Uani 0.721(7) 1 d D . P A 1
H79A H 0.127228 0.329273 0.158987 0.103 Uiso 0.721(7) 1 calc R U P A 1
H79B H 0.064624 0.373836 0.215343 0.103 Uiso 0.721(7) 1 calc R U P A 1
H79C H 0.081088 0.280633 0.211833 0.103 Uiso 0.721(7) 1 calc R U P A 1
C74 C 0.2639(15) 0.2832(9) 0.2144(10) 0.076(5) Uani 0.279(7) 1 d D . P A 2
H74A H 0.245037 0.230527 0.224009 0.113 Uiso 0.279(7) 1 calc R U P A 2
H74B H 0.334888 0.288544 0.218290 0.113 Uiso 0.279(7) 1 calc R U P A 2
H74C H 0.234274 0.289078 0.166243 0.113 Uiso 0.279(7) 1 calc R U P A 2
C78 C 0.1190(7) 0.3434(6) 0.2626(9) 0.067(4) Uani 0.279(7) 1 d D . P A 2
H78A H 0.090148 0.354659 0.215909 0.101 Uiso 0.279(7) 1 calc R U P A 2
H78B H 0.098874 0.382657 0.300009 0.101 Uiso 0.279(7) 1 calc R U P A 2
H78C H 0.096935 0.289816 0.268042 0.101 Uiso 0.279(7) 1 calc R U P A 2
C75 C 0.2729(9) 0.3376(6) 0.3438(6) 0.081(4) Uani 0.279(7) 1 d D . P A 2
H75A H 0.252571 0.284887 0.352583 0.121 Uiso 0.279(7) 1 calc R U P A 2
H75B H 0.250263 0.378877 0.378302 0.121 Uiso 0.279(7) 1 calc R U P A 2
H75C H 0.343944 0.342199 0.348661 0.121 Uiso 0.279(7) 1 calc R U P A 2
C71 C 0.2289(9) 0.3480(8) 0.2686(8) 0.050(3) Uani 0.279(7) 1 d D . P A 2
C89 C 0.1741(3) 0.1940(3) 0.03640(19) 0.1014(13) Uani 1 1 d D U . . .
H89A H 0.196409 0.151082 0.003171 0.152 Uiso 0.5 1 calc R U P B 1
H89B H 0.214735 0.198328 0.083017 0.152 Uiso 0.5 1 calc R U P B 1
H89C H 0.178972 0.244434 0.018367 0.152 Uiso 0.5 1 calc R U P B 1
C90 C 0.0669(4) 0.1751(4) 0.0438(3) 0.0649(16) Uani 0.5 1 d D U P C 1
H90A H 0.038928 0.224867 0.064164 0.078 Uiso 0.5 1 calc R U P C 1
H90B H 0.029963 0.157081 -0.004344 0.078 Uiso 0.5 1 calc R U P C 1
C91 C 0.0526(3) 0.1123(3) 0.0895(3) 0.0485(10) Uani 0.5 1 d D U P C 1
H91A H 0.091031 0.066720 0.073183 0.058 Uiso 0.5 1 calc R U P C 1
H91B H 0.083303 0.134728 0.138562 0.058 Uiso 0.5 1 calc R U P C 1
C92 C -0.0413(5) 0.0804(5) 0.0945(4) 0.0557(16) Uani 0.5 1 d D U P C 1
H92A H -0.066099 0.049383 0.046993 0.067 Uiso 0.5 1 calc R U P C 1
H92B H -0.082833 0.126541 0.100875 0.067 Uiso 0.5 1 calc R U P C 1
C93 C -0.0622(6) 0.0304(6) 0.1462(4) 0.107(3) Uani 0.5 1 d D U P C 1
H93A H -0.007556 -0.005371 0.151568 0.128 Uiso 0.5 1 calc R U P C 1
H93B H -0.059039 0.066192 0.192360 0.128 Uiso 0.5 1 calc R U P C 1
C94 C -0.1505(5) -0.0190(7) 0.1369(6) 0.064(2) Uani 0.5 1 d D U P C 1
H94A H -0.163566 -0.047596 0.087890 0.096 Uiso 0.5 1 calc R U P C 1
H94B H -0.204766 0.014607 0.146394 0.096 Uiso 0.5 1 calc R U P C 1
H94C H -0.143021 -0.057392 0.169953 0.096 Uiso 0.5 1 calc R U P C 1
C87 C -0.0464(6) 0.0344(6) 0.0970(5) 0.082(2) Uani 0.5 1 d . U P C 2
H87A H -0.070886 0.018691 0.045603 0.099 Uiso 0.5 1 calc R U P C 2
H87B H 0.020103 0.015296 0.105806 0.099 Uiso 0.5 1 calc R U P C 2
C88 C 0.1314(5) 0.1485(4) 0.0756(4) 0.0833(18) Uani 0.5 1 d . U P C 2
H88 H 0.162841 0.112238 0.103133 0.100 Uiso 0.5 1 calc R U P C 2
C86 C -0.0407(5) 0.1238(5) 0.1143(4) 0.0664(17) Uani 0.5 1 d . U P C 2
H86A H -0.013678 0.139958 0.165157 0.080 Uiso 0.5 1 calc R U P C 2
H86B H -0.107301 0.143215 0.106979 0.080 Uiso 0.5 1 calc R U P C 2
C95 C 0.0239(5) 0.1656(5) 0.0680(5) 0.091(2) Uani 0.5 1 d . U P C 2
H95A H -0.004465 0.149678 0.017322 0.109 Uiso 0.5 1 calc R U P C 2
H95B H 0.018546 0.223909 0.080015 0.109 Uiso 0.5 1 calc R U P C 2
C73 C -0.1094(8) -0.0066(7) 0.1377(6) 0.082(3) Uani 0.5 1 d . U P C 2
H73A H -0.177855 -0.001596 0.118846 0.122 Uiso 0.5 1 calc R U P C 2
H73B H -0.096752 0.017760 0.187988 0.122 Uiso 0.5 1 calc R U P C 2
H73C H -0.095088 -0.063163 0.133163 0.122 Uiso 0.5 1 calc R U P C 2

loop_
_atom_site_aniso_label
_atom_site_aniso_U_11
_atom_site_aniso_U_22
_atom_site_aniso_U_33
_atom_site_aniso_U_23
_atom_site_aniso_U_13
_atom_site_aniso_U_12
Mg2 0.0126(2) 0.0177(2) 0.0197(2) 0.00347(18) 0.00270(17) 0.00232(17)
Mg1 0.0123(2) 0.0167(2) 0.0208(2) 0.00137(19) 0.00246(17) 0.00166(17)
O1 0.0138(4) 0.0181(5) 0.0202(5) 0.0039(4) 0.0027(4) 0.0021(4)
O2 0.0135(4) 0.0166(5) 0.0256(5) 0.0015(4) 0.0031(4) 0.0021(4)
O4 0.0125(4) 0.0186(5) 0.0242(5) 0.0024(4) 0.0037(4) 0.0029(4)
O3 0.0136(5) 0.0211(5) 0.0288(6) 0.0075(4) 0.0036(4) 0.0038(4)
N6 0.0134(5) 0.0187(6) 0.0189(6) 0.0028(5) 0.0015(4) 0.0010(5)
N8 0.0166(6) 0.0194(6) 0.0276(7) 0.0056(5) 0.0067(5) 0.0036(5)
N7 0.0200(6) 0.0205(6) 0.0230(6) 0.0053(5) 0.0054(5) 0.0039(5)
N1 0.0130(5) 0.0235(7) 0.0242(6) -0.0017(5) 0.0012(5) 0.0016(5)
N4 0.0156(6) 0.0235(7) 0.0244(6) 0.0057(5) 0.0057(5) 0.0037(5)
N5 0.0167(6) 0.0209(6) 0.0192(6) 0.0051(5) 0.0008(5) 0.0020(5)
N3 0.0193(6) 0.0269(7) 0.0232(6) 0.0071(5) 0.0071(5) 0.0060(5)
N2 0.0154(6) 0.0302(8) 0.0331(8) -0.0097(6) -0.0004(5) 0.0026(5)
C41 0.0127(6) 0.0190(7) 0.0212(7) 0.0040(6) 0.0055(5) 0.0035(5)
C57 0.0126(6) 0.0205(7) 0.0197(7) 0.0048(6) 0.0020(5) 0.0013(5)
C1 0.0154(6) 0.0189(7) 0.0194(7) 0.0054(6) 0.0028(5) 0.0033(5)
C2 0.0170(7) 0.0191(7) 0.0196(7) 0.0038(6) 0.0015(5) 0.0025(6)
C82 0.0145(6) 0.0185(7) 0.0252(7) 0.0040(6) 0.0047(5) 0.0019(5)
C46 0.0143(6) 0.0210(7) 0.0203(7) 0.0060(6) 0.0041(5) 0.0036(5)
C6 0.0163(7) 0.0191(7) 0.0213(7) 0.0022(6) 0.0032(5) 0.0042(6)
C55 0.0174(7) 0.0194(7) 0.0224(7) -0.0002(6) 0.0026(5) 0.0003(6)
C3 0.0202(7) 0.0185(7) 0.0223(7) 0.0026(6) 0.0041(6) 0.0045(6)
C5 0.0148(6) 0.0217(7) 0.0251(7) 0.0036(6) 0.0020(6) 0.0008(6)
C45 0.0160(7) 0.0206(7) 0.0256(8) 0.0049(6) 0.0049(6) 0.0015(6)
C66 0.0154(7) 0.0185(7) 0.0344(9) 0.0024(6) 0.0055(6) 0.0027(6)
C37 0.0171(7) 0.0206(7) 0.0213(7) 0.0041(6) 0.0036(5) 0.0022(6)
C61 0.0134(6) 0.0162(7) 0.0321(8) 0.0015(6) 0.0027(6) 0.0021(5)
C7 0.0191(7) 0.0177(7) 0.0238(7) 0.0032(6) 0.0044(6) 0.0017(6)
C21 0.0159(7) 0.0192(7) 0.0250(7) 0.0035(6) 0.0042(6) 0.0037(6)
C26 0.0175(7) 0.0207(7) 0.0248(8) 0.0051(6) 0.0045(6) 0.0048(6)
C56 0.0188(7) 0.0248(8) 0.0205(7) 0.0005(6) 0.0015(6) 0.0006(6)
C4 0.0163(7) 0.0242(8) 0.0241(7) 0.0058(6) 0.0040(6) 0.0054(6)
C44 0.0207(7) 0.0217(8) 0.0290(8) 0.0083(6) 0.0095(6) 0.0048(6)
C58 0.0223(7) 0.0244(8) 0.0223(7) 0.0084(6) -0.0003(6) 0.0027(6)
C42 0.0169(7) 0.0247(8) 0.0214(7) 0.0057(6) 0.0047(6) 0.0063(6)
C22 0.0197(7) 0.0237(8) 0.0294(8) 0.0082(6) 0.0067(6) 0.0060(6)
C17 0.0163(7) 0.0211(7) 0.0258(8) -0.0017(6) 0.0028(6) 0.0000(6)
C25 0.0154(7) 0.0244(8) 0.0310(8) 0.0058(6) 0.0061(6) 0.0032(6)
C43 0.0230(7) 0.0250(8) 0.0238(7) 0.0104(6) 0.0066(6) 0.0076(6)
C80 0.0226(7) 0.0256(8) 0.0319(8) 0.0140(7) 0.0064(6) 0.0053(6)
C47 0.0215(7) 0.0309(9) 0.0201(7) 0.0061(6) 0.0009(6) 0.0069(6)
C23 0.0219(7) 0.0279(8) 0.0316(8) 0.0124(7) 0.0044(6) 0.0088(6)
C24 0.0163(7) 0.0272(8) 0.0334(9) 0.0062(7) 0.0034(6) 0.0066(6)
C81 0.0238(7) 0.0287(8) 0.0259(8) 0.0109(7) 0.0055(6) 0.0053(6)
C11 0.0179(7) 0.0271(8) 0.0280(8) 0.0032(6) 0.0070(6) 0.0044(6)
C83 0.0241(7) 0.0212(8) 0.0228(7) 0.0029(6) 0.0056(6) 0.0041(6)
C35 0.0204(7) 0.0335(9) 0.0326(9) 0.0091(7) 0.0131(6) 0.0100(7)
C38 0.0215(7) 0.0308(9) 0.0231(8) 0.0095(7) 0.0072(6) 0.0083(6)
C9 0.0280(8) 0.0221(8) 0.0285(8) 0.0065(6) 0.0074(6) -0.0011(6)
C65 0.0232(8) 0.0208(8) 0.0461(10) 0.0074(7) 0.0113(7) 0.0019(6)
C62 0.0193(7) 0.0208(8) 0.0376(9) -0.0017(7) 0.0046(6) 0.0026(6)
C36 0.0242(8) 0.0369(9) 0.0297(8) 0.0101(7) 0.0131(7) 0.0082(7)
C27 0.0226(7) 0.0266(8) 0.0376(9) 0.0157(7) 0.0082(7) 0.0058(6)
C10 0.0285(8) 0.0200(8) 0.0359(9) 0.0008(7) 0.0080(7) -0.0007(6)
C8 0.0207(7) 0.0231(8) 0.0302(8) 0.0041(6) -0.0002(6) -0.0029(6)
C48 0.0255(8) 0.0349(9) 0.0240(8) 0.0024(7) -0.0031(6) 0.0012(7)
C59 0.0233(8) 0.0335(9) 0.0307(9) 0.0099(7) -0.0012(6) 0.0061(7)
C84 0.0278(8) 0.0310(9) 0.0281(8) 0.0021(7) 0.0037(7) 0.0031(7)
C15 0.0157(7) 0.0382(10) 0.0338(9) -0.0067(8) -0.0040(6) 0.0057(7)
C12 0.0252(8) 0.0372(10) 0.0309(9) 0.0052(7) 0.0124(7) 0.0071(7)
C31 0.0169(7) 0.0370(10) 0.0421(10) 0.0124(8) -0.0007(7) 0.0070(7)
C67 0.0240(8) 0.0261(8) 0.0331(9) -0.0065(7) 0.0048(7) 0.0054(6)
C85 0.0249(8) 0.0290(9) 0.0318(9) 0.0037(7) 0.0055(7) 0.0071(7)
C13 0.0248(8) 0.0355(10) 0.0417(10) 0.0078(8) 0.0135(7) 0.0141(7)
C14 0.0154(7) 0.0438(11) 0.0403(10) -0.0023(8) 0.0092(7) 0.0012(7)
C51 0.0315(8) 0.0230(8) 0.0352(9) 0.0112(7) 0.0097(7) 0.0019(7)
C60 0.0329(9) 0.0359(10) 0.0292(9) 0.0133(7) 0.0071(7) 0.0045(7)
C69 0.0324(9) 0.0321(9) 0.0297(9) -0.0031(7) 0.0091(7) 0.0031(7)
C50 0.0223(8) 0.0447(10) 0.0258(8) 0.0026(7) -0.0011(6) 0.0096(7)
C49 0.0349(9) 0.0407(10) 0.0222(8) 0.0081(7) 0.0041(7) 0.0072(8)
C16 0.0169(7) 0.0426(11) 0.0376(10) -0.0133(8) -0.0056(7) 0.0041(7)
C29 0.0331(9) 0.0248(9) 0.0478(11) 0.0098(8) 0.0102(8) -0.0008(7)
C28 0.0287(8) 0.0315(9) 0.0416(10) 0.0156(8) 0.0148(7) 0.0042(7)
C63 0.0316(9) 0.0171(8) 0.0520(11) -0.0048(8) 0.0097(8) 0.0006(7)
C40 0.0314(9) 0.0326(10) 0.0404(10) 0.0128(8) 0.0101(8) 0.0070(7)
C18 0.0189(8) 0.0333(10) 0.0448(11) -0.0173(8) -0.0009(7) 0.0046(7)
C68 0.0286(9) 0.0461(11) 0.0376(10) 0.0011(8) 0.0092(7) 0.0127(8)
C39 0.0338(9) 0.0410(10) 0.0243(8) 0.0084(7) 0.0065(7) 0.0096(8)
C70 0.0375(10) 0.0340(10) 0.0429(11) -0.0115(8) 0.0025(8) 0.0032(8)
C64 0.0325(9) 0.0190(8) 0.0582(12) 0.0034(8) 0.0134(8) -0.0002(7)
C30 0.0299(9) 0.0459(11) 0.0595(13) 0.0352(10) 0.0110(9) 0.0094(8)
C32 0.0159(8) 0.0557(13) 0.0564(12) 0.0190(10) -0.0001(8) 0.0014(8)
C19 0.0285(9) 0.0321(10) 0.0783(16) -0.0138(10) 0.0011(10) -0.0013(8)
C54 0.0679(14) 0.0242(9) 0.0416(11) 0.0078(8) 0.0061(10) -0.0058(9)
C53 0.0668(14) 0.0272(10) 0.0492(12) 0.0188(9) -0.0012(10) -0.0011(9)
C33 0.0288(10) 0.0748(16) 0.0440(12) 0.0068(11) -0.0074(8) 0.0049(10)
C20 0.0316(10) 0.0622(14) 0.0431(11) -0.0264(10) -0.0028(8) 0.0137(9)
C34 0.0221(9) 0.0473(13) 0.0890(18) 0.0259(12) -0.0010(10) 0.0121(8)
C52 0.0449(12) 0.0370(11) 0.0925(19) 0.0188(12) 0.0326(12) -0.0042(9)
C72 0.040(2) 0.0133(17) 0.090(3) 0.0014(16) 0.0334(19) 0.0001(14)
C02K 0.0540(13) 0.0499(13) 0.0580(14) 0.0054(11) 0.0116(11) -0.0055(11)
C02L 0.0476(12) 0.0537(14) 0.0560(14) 0.0067(11) 0.0145(10) 0.0000(10)
C02M 0.0604(15) 0.0533(14) 0.0646(16) 0.0064(12) 0.0138(12) 0.0079(12)
C02N 0.0468(12) 0.0589(15) 0.0573(14) 0.0044(12) 0.0107(11) 0.0052(11)
C02O 0.0633(16) 0.0721(18) 0.0690(17) 0.0258(15) 0.0071(13) -0.0085(14)
C02Q 0.152(4) 0.0639(19) 0.0585(18) 0.0156(15) 0.002(2) -0.014(2)
C77 0.056(2) 0.0209(18) 0.107(4) 0.016(2) 0.043(3) 0.0110(15)
C76 0.092(3) 0.0235(15) 0.105(3) 0.0147(17) 0.059(3) -0.0002(16)
C79 0.0409(17) 0.0331(18) 0.128(4) 0.000(2) 0.019(2) -0.0159(14)
C74 0.087(10) 0.021(5) 0.131(9) 0.017(7) 0.054(10) -0.002(5)
C78 0.047(4) 0.032(5) 0.126(12) 0.012(6) 0.026(5) -0.011(3)
C75 0.099(8) 0.048(5) 0.103(6) 0.048(5) 0.002(5) -0.020(5)
C71 0.040(5) 0.032(6) 0.081(6) 0.015(4) 0.016(4) -0.006(4)
C89 0.076(2) 0.171(4) 0.0643(19) 0.038(2) 0.0155(16) 0.002(2)
C90 0.031(2) 0.113(4) 0.061(3) 0.052(3) 0.001(2) -0.002(3)
C91 0.042(2) 0.053(3) 0.050(2) 0.014(2) -0.0009(18) 0.0085(19)
C92 0.062(3) 0.071(5) 0.034(3) 0.015(4) 0.003(2) -0.003(4)
C93 0.107(5) 0.164(7) 0.045(3) 0.054(4) -0.027(3) -0.090(5)
C94 0.058(4) 0.082(5) 0.056(4) 0.033(3) -0.002(4) -0.009(4)
C87 0.057(3) 0.106(6) 0.074(5) -0.010(5) 0.001(3) 0.015(4)
C88 0.072(4) 0.080(4) 0.095(4) 0.035(3) -0.016(3) -0.004(3)
C86 0.060(3) 0.076(4) 0.057(4) 0.004(3) -0.002(3) 0.008(3)
C95 0.064(4) 0.071(4) 0.120(6) 0.009(4) -0.034(4) -0.001(3)
C73 0.098(8) 0.087(6) 0.064(4) 0.036(4) 0.007(6) -0.020(6)

loop_
_atom_type_symbol
_atom_type_description
_atom_type_scat_dispersion_real
_atom_type_scat_dispersion_imag
_atom_type_scat_source
C C 0.0181 0.0091 'International Tables Vol C Tables 4.2.6.8 and 6.1.1.4'
H H 0.0000 0.0000 'International Tables Vol C Tables 4.2.6.8 and 6.1.1.4'
Mg Mg 0.1719 0.1771 'International Tables Vol C Tables 4.2.6.8 and 6.1.1.4'
N N 0.0311 0.0180 'International Tables Vol C Tables 4.2.6.8 and 6.1.1.4'
O O 0.0492 0.0322 'International Tables Vol C Tables 4.2.6.8 and 6.1.1.4'

loop_
_exptl_crystal_face_index_h
_exptl_crystal_face_index_k
_exptl_crystal_face_index_l
_exptl_crystal_face_perp_dist
1 0 0 0.0848
-1 0 0 0.0659
0 1 1 0.0467
0 -1 -1 0.0620
-1 -1 -2 0.0817
-2 0 1 0.0561
2 0 -1 0.0791
0 -2 1 0.0710
0 2 -1 0.0830
-2 1 2 0.0548
0 1 2 0.0315
-2 -2 12 0.0102
1 1 -12 0.0685

loop_
_geom_angle_atom_site_label_1
_geom_angle_atom_site_label_2
_geom_angle_atom_site_label_3
_geom_angle
_geom_angle_site_symmetry_1
_geom_angle_site_symmetry_3
_geom_angle_publ_flag
O1 Mg2 Mg1 39.77(3) . . ?
O1 Mg2 C57 80.89(5) . . ?
O1 Mg2 C37 105.51(5) . . ?
O2 Mg2 Mg1 42.62(3) . . ?
O2 Mg2 O1 74.89(4) . . ?
O2 Mg2 C57 123.14(5) . . ?
O2 Mg2 C37 132.64(5) . . ?
O3 Mg2 Mg1 127.14(4) . . ?
O3 Mg2 O1 166.20(5) . . ?
O3 Mg2 O2 91.48(5) . . ?
O3 Mg2 C57 105.54(5) . . ?
O3 Mg2 C37 85.18(5) . . ?
C57 Mg2 Mg1 88.18(4) . . ?
C57 Mg2 C37 103.07(6) . . ?
C37 Mg2 Mg1 141.93(4) . . ?
O1 Mg1 Mg2 42.20(3) . . ?
O1 Mg1 O2 74.74(4) . . ?
O1 Mg1 C82 122.79(5) . . ?
O1 Mg1 C17 131.64(5) . . ?
O2 Mg1 Mg2 40.04(3) . . ?
O2 Mg1 C82 81.56(5) . . ?
O2 Mg1 C17 105.21(5) . . ?
O4 Mg1 Mg2 126.75(3) . . ?
O4 Mg1 O1 91.75(4) . . ?
O4 Mg1 O2 166.23(5) . . ?
O4 Mg1 C82 104.25(5) . . ?
O4 Mg1 C17 85.63(5) . . ?
C82 Mg1 Mg2 88.51(4) . . ?
C82 Mg1 C17 104.47(6) . . ?
C17 Mg1 Mg2 141.45(4) . . ?
Mg1 O1 Mg2 98.03(5) . . ?
C41 O1 Mg2 125.82(8) . . ?
C41 O1 Mg1 128.10(9) . . ?
Mg2 O2 Mg1 97.34(5) . . ?
C61 O2 Mg2 128.35(9) . . ?
C61 O2 Mg1 125.21(9) . . ?
C1 O4 Mg1 129.01(9) . . ?
C21 O3 Mg2 128.95(10) . . ?
C57 N6 C46 127.34(12) . . ?
C57 N6 C55 110.85(12) . . ?
C55 N6 C46 121.56(12) . . ?
C82 N8 C66 127.47(13) . . ?
C82 N8 C80 110.84(13) . . ?
C80 N8 C66 121.42(13) . . ?
C82 N7 C81 111.96(13) . . ?
C82 N7 C83 123.87(13) . . ?
C81 N7 C83 124.07(13) . . ?
C17 N1 C6 128.10(12) . . ?
C17 N1 C15 111.16(13) . . ?
C15 N1 C6 120.74(13) . . ?
C37 N4 C26 128.26(12) . . ?
C37 N4 C35 110.85(13) . . ?
C35 N4 C26 120.89(13) . . ?
C57 N5 C56 111.90(12) . . ?
C57 N5 C58 123.93(13) . . ?
C56 N5 C58 124.01(13) . . ?
C37 N3 C38 124.51(12) . . ?
C37 N3 C36 112.16(13) . . ?
C36 N3 C38 123.30(13) . . ?
C17 N2 C16 112.04(14) . . ?
C17 N2 C18 124.14(14) . . ?
C16 N2 C18 123.56(14) . . ?
O1 C41 C46 119.24(13) . . ?
O1 C41 C42 123.79(13) . . ?
C46 C41 C42 116.97(13) . . ?
N6 C57 Mg2 120.31(10) . . ?
N5 C57 Mg2 136.18(11) . . ?
N5 C57 N6 103.46(12) . . ?
O4 C1 C2 123.23(13) . . ?
O4 C1 C6 121.74(13) . . ?
C6 C1 C2 115.01(13) . . ?
C1 C2 C7 120.16(12) . . ?
C3 C2 C1 118.99(13) . . ?
C3 C2 C7 120.70(13) . . ?
N8 C82 Mg1 120.22(11) . . ?
N7 C82 Mg1 136.21(11) . . ?
N7 C82 N8 103.43(13) . . ?
C41 C46 N6 121.23(13) . . ?
C45 C46 N6 116.37(13) . . ?
C45 C46 C41 122.36(13) . . ?
C1 C6 N1 120.54(13) . . ?
C5 C6 N1 116.36(13) . . ?
C5 C6 C1 123.00(14) . . ?
N6 C55 H55 126.6 . . ?
C56 C55 N6 106.88(13) . . ?
C56 C55 H55 126.6 . . ?
C2 C3 H3 117.9 . . ?
C2 C3 C4 124.14(14) . . ?
C4 C3 H3 117.9 . . ?
C6 C5 H5 119.4 . . ?
C4 C5 C6 121.19(14) . . ?
C4 C5 H5 119.4 . . ?
C46 C45 H45 119.4 . . ?
C44 C45 C46 121.12(14) . . ?
C44 C45 H45 119.4 . . ?
C61 C66 N8 121.37(13) . . ?
C65 C66 N8 115.88(15) . . ?
C65 C66 C61 122.70(15) . . ?
N4 C37 Mg2 117.54(10) . . ?
N3 C37 Mg2 137.97(11) . . ?
N3 C37 N4 103.26(12) . . ?
O2 C61 C66 119.19(13) . . ?
O2 C61 C62 123.82(14) . . ?
C66 C61 C62 116.98(14) . . ?
C9 C7 C2 109.04(12) . . ?
C9 C7 C10 107.62(13) . . ?
C9 C7 C8 108.21(13) . . ?
C10 C7 C2 112.14(12) . . ?
C10 C7 C8 107.75(13) . . ?
C8 C7 C2 111.91(12) . . ?
O3 C21 C26 121.85(14) . . ?
O3 C21 C22 122.80(13) . . ?
C26 C21 C22 115.34(13) . . ?
C21 C26 N4 120.53(13) . . ?
C25 C26 N4 116.50(13) . . ?
C25 C26 C21 122.86(14) . . ?
N5 C56 H56 126.5 . . ?
C55 C56 N5 106.90(13) . . ?
C55 C56 H56 126.5 . . ?
C3 C4 C11 121.48(14) . . ?
C5 C4 C3 116.31(13) . . ?
C5 C4 C11 122.21(14) . . ?
C45 C44 C43 116.59(14) . . ?
C45 C44 C51 120.35(15) . . ?
C43 C44 C51 123.03(14) . . ?
N5 C58 H58 108.0 . . ?
N5 C58 C59 110.03(13) . . ?
N5 C58 C60 110.84(13) . . ?
C59 C58 H58 108.0 . . ?
C60 C58 H58 108.0 . . ?
C60 C58 C59 111.78(13) . . ?
C41 C42 C47 125.47(14) . . ?
C43 C42 C41 118.19(14) . . ?
C43 C42 C47 116.21(13) . . ?
C21 C22 C27 120.33(13) . . ?
C23 C22 C21 118.88(14) . . ?
C23 C22 C27 120.71(14) . . ?
N1 C17 Mg1 117.36(10) . . ?
N2 C17 Mg1 137.57(11) . . ?
N2 C17 N1 103.24(13) . . ?
C26 C25 H25 119.4 . . ?
C24 C25 C26 121.21(14) . . ?
C24 C25 H25 119.4 . . ?
C44 C43 C42 124.57(14) . . ?
C44 C43 H43 117.7 . . ?
C42 C43 H43 117.7 . . ?
N8 C80 H80 126.4 . . ?
C81 C80 N8 107.18(14) . . ?
C81 C80 H80 126.4 . . ?
C48 C47 C42 115.90(13) . . ?
C48 C47 C50 107.48(14) . . ?
C48 C47 C49 106.16(14) . . ?
C50 C47 C42 108.69(13) . . ?
C50 C47 C49 107.75(13) . . ?
C49 C47 C42 110.55(13) . . ?
C22 C23 H23 117.9 . . ?
C22 C23 C24 124.28(15) . . ?
C24 C23 H23 117.9 . . ?
C25 C24 C23 116.40(14) . . ?
C25 C24 C31 122.50(15) . . ?
C23 C24 C31 121.09(15) . . ?
N7 C81 H81 126.7 . . ?
C80 C81 N7 106.58(14) . . ?
C80 C81 H81 126.7 . . ?
C4 C11 C12 108.77(13) . . ?
C4 C11 C13 110.40(13) . . ?
C4 C11 C14 111.90(13) . . ?
C13 C11 C12 109.49(14) . . ?
C13 C11 C14 107.96(14) . . ?
C14 C11 C12 108.27(14) . . ?
N7 C83 H83 108.0 . . ?
N7 C83 C84 110.19(13) . . ?
N7 C83 C85 110.16(13) . . ?
C84 C83 H83 108.0 . . ?
C84 C83 C85 112.44(13) . . ?
C85 C83 H83 108.0 . . ?
N4 C35 H35 126.5 . . ?
C36 C35 N4 107.06(14) . . ?
C36 C35 H35 126.5 . . ?
N3 C38 H38 108.0 . . ?
N3 C38 C40 109.95(13) . . ?
N3 C38 C39 109.59(13) . . ?
C40 C38 H38 108.0 . . ?
C40 C38 C39 113.23(14) . . ?
C39 C38 H38 108.0 . . ?
C7 C9 H9A 109.5 . . ?
C7 C9 H9B 109.5 . . ?
C7 C9 H9C 109.5 . . ?
H9A C9 H9B 109.5 . . ?
H9A C9 H9C 109.5 . . ?
H9B C9 H9C 109.5 . . ?
C66 C65 H65 119.5 . . ?
C64 C65 C66 121.07(17) . . ?
C64 C65 H65 119.5 . . ?
C61 C62 C67 126.02(15) . . ?
C63 C62 C61 117.36(16) . . ?
C63 C62 C67 116.55(15) . . ?
N3 C36 H36 126.7 . . ?
C35 C36 N3 106.65(14) . . ?
C35 C36 H36 126.7 . . ?
C29 C27 C22 109.16(14) . . ?
C28 C27 C22 112.16(14) . . ?
C28 C27 C29 108.62(14) . . ?
C30 C27 C22 111.80(14) . . ?
C30 C27 C29 107.68(16) . . ?
C30 C27 C28 107.26(15) . . ?
C7 C10 H10A 109.5 . . ?
C7 C10 H10B 109.5 . . ?
C7 C10 H10C 109.5 . . ?
H10A C10 H10B 109.5 . . ?
H10A C10 H10C 109.5 . . ?
H10B C10 H10C 109.5 . . ?
C7 C8 H8A 109.5 . . ?
C7 C8 H8B 109.5 . . ?
C7 C8 H8C 109.5 . . ?
H8A C8 H8B 109.5 . . ?
H8A C8 H8C 109.5 . . ?
H8B C8 H8C 109.5 . . ?
C47 C48 H48A 109.5 . . ?
C47 C48 H48B 109.5 . . ?
C47 C48 H48C 109.5 . . ?
H48A C48 H48B 109.5 . . ?
H48A C48 H48C 109.5 . . ?
H48B C48 H48C 109.5 . . ?
C58 C59 H59A 109.5 . . ?
C58 C59 H59B 109.5 . . ?
C58 C59 H59C 109.5 . . ?
H59A C59 H59B 109.5 . . ?
H59A C59 H59C 109.5 . . ?
H59B C59 H59C 109.5 . . ?
C83 C84 H84A 109.5 . . ?
C83 C84 H84B 109.5 . . ?
C83 C84 H84C 109.5 . . ?
H84A C84 H84B 109.5 . . ?
H84A C84 H84C 109.5 . . ?
H84B C84 H84C 109.5 . . ?
N1 C15 H15 126.5 . . ?
C16 C15 N1 107.08(14) . . ?
C16 C15 H15 126.5 . . ?
C11 C12 H12A 109.5 . . ?
C11 C12 H12B 109.5 . . ?
C11 C12 H12C 109.5 . . ?
H12A C12 H12B 109.5 . . ?
H12A C12 H12C 109.5 . . ?
H12B C12 H12C 109.5 . . ?
C32 C31 C24 111.61(15) . . ?
C33 C31 C24 109.23(15) . . ?
C33 C31 C32 108.35(17) . . ?
C33 C31 C34 109.58(18) . . ?
C34 C31 C24 110.31(15) . . ?
C34 C31 C32 107.72(16) . . ?
C69 C67 C62 116.04(14) . . ?
C69 C67 C68 107.31(15) . . ?
C69 C67 C70 106.46(15) . . ?
C68 C67 C62 109.04(15) . . ?
C68 C67 C70 107.02(14) . . ?
C70 C67 C62 110.55(15) . . ?
C83 C85 H85A 109.5 . . ?
C83 C85 H85B 109.5 . . ?
C83 C85 H85C 109.5 . . ?
H85A C85 H85B 109.5 . . ?
H85A C85 H85C 109.5 . . ?
H85B C85 H85C 109.5 . . ?
C11 C13 H13A 109.5 . . ?
C11 C13 H13B 109.5 . . ?
C11 C13 H13C 109.5 . . ?
H13A C13 H13B 109.5 . . ?
H13A C13 H13C 109.5 . . ?
H13B C13 H13C 109.5 . . ?
C11 C14 H14A 109.5 . . ?
C11 C14 H14B 109.5 . . ?
C11 C14 H14C 109.5 . . ?
H14A C14 H14B 109.5 . . ?
H14A C14 H14C 109.5 . . ?
H14B C14 H14C 109.5 . . ?
C54 C51 C44 110.80(14) . . ?
C54 C51 C52 109.46(18) . . ?
C53 C51 C44 111.60(15) . . ?
C53 C51 C54 107.57(16) . . ?
C53 C51 C52 108.81(18) . . ?
C52 C51 C44 108.56(14) . . ?
C58 C60 H60A 109.5 . . ?
C58 C60 H60B 109.5 . . ?
C58 C60 H60C 109.5 . . ?
H60A C60 H60B 109.5 . . ?
H60A C60 H60C 109.5 . . ?
H60B C60 H60C 109.5 . . ?
C67 C69 H69A 109.5 . . ?
C67 C69 H69B 109.5 . . ?
C67 C69 H69C 109.5 . . ?
H69A C69 H69B 109.5 . . ?
H69A C69 H69C 109.5 . . ?
H69B C69 H69C 109.5 . . ?
C47 C50 H50A 109.5 . . ?
C47 C50 H50B 109.5 . . ?
C47 C50 H50C 109.5 . . ?
H50A C50 H50B 109.5 . . ?
H50A C50 H50C 109.5 . . ?
H50B C50 H50C 109.5 . . ?
C47 C49 H49A 109.5 . . ?
C47 C49 H49B 109.5 . . ?
C47 C49 H49C 109.5 . . ?
H49A C49 H49B 109.5 . . ?
H49A C49 H49C 109.5 . . ?
H49B C49 H49C 109.5 . . ?
N2 C16 H16 126.8 . . ?
C15 C16 N2 106.47(14) . . ?
C15 C16 H16 126.8 . . ?
C27 C29 H29A 109.5 . . ?
C27 C29 H29B 109.5 . . ?
C27 C29 H29C 109.5 . . ?
H29A C29 H29B 109.5 . . ?
H29A C29 H29C 109.5 . . ?
H29B C29 H29C 109.5 . . ?
C27 C28 H28A 109.5 . . ?
C27 C28 H28B 109.5 . . ?
C27 C28 H28C 109.5 . . ?
H28A C28 H28B 109.5 . . ?
H28A C28 H28C 109.5 . . ?
H28B C28 H28C 109.5 . . ?
C62 C63 H63 117.4 . . ?
C64 C63 C62 125.15(16) . . ?
C64 C63 H63 117.4 . . ?
C38 C40 H40A 109.5 . . ?
C38 C40 H40B 109.5 . . ?
C38 C40 H40C 109.5 . . ?
H40A C40 H40B 109.5 . . ?
H40A C40 H40C 109.5 . . ?
H40B C40 H40C 109.5 . . ?
N2 C18 H18 107.8 . . ?
N2 C18 C19 109.41(16) . . ?
N2 C18 C20 109.77(17) . . ?
C19 C18 H18 107.8 . . ?
C20 C18 H18 107.8 . . ?
C20 C18 C19 114.12(17) . . ?
C67 C68 H68A 109.5 . . ?
C67 C68 H68B 109.5 . . ?
C67 C68 H68C 109.5 . . ?
H68A C68 H68B 109.5 . . ?
H68A C68 H68C 109.5 . . ?
H68B C68 H68C 109.5 . . ?
C38 C39 H39A 109.5 . . ?
C38 C39 H39B 109.5 . . ?
C38 C39 H39C 109.5 . . ?
H39A C39 H39B 109.5 . . ?
H39A C39 H39C 109.5 . . ?
H39B C39 H39C 109.5 . . ?
C67 C70 H70A 109.5 . . ?
C67 C70 H70B 109.5 . . ?
C67 C70 H70C 109.5 . . ?
H70A C70 H70B 109.5 . . ?
H70A C70 H70C 109.5 . . ?
H70B C70 H70C 109.5 . . ?
C65 C64 C63 116.56(16) . . ?
C65 C64 C72 120.8(3) . . ?
C65 C64 C71 122.9(6) . . ?
C63 C64 C72 122.4(3) . . ?
C63 C64 C71 119.8(6) . . ?
C27 C30 H30A 109.5 . . ?
C27 C30 H30B 109.5 . . ?
C27 C30 H30C 109.5 . . ?
H30A C30 H30B 109.5 . . ?
H30A C30 H30C 109.5 . . ?
H30B C30 H30C 109.5 . . ?
C31 C32 H32A 109.5 . . ?
C31 C32 H32B 109.5 . . ?
C31 C32 H32C 109.5 . . ?
H32A C32 H32B 109.5 . . ?
H32A C32 H32C 109.5 . . ?
H32B C32 H32C 109.5 . . ?
C18 C19 H19A 109.5 . . ?
C18 C19 H19B 109.5 . . ?
C18 C19 H19C 109.5 . . ?
H19A C19 H19B 109.5 . . ?
H19A C19 H19C 109.5 . . ?
H19B C19 H19C 109.5 . . ?
C51 C54 H54A 109.5 . . ?
C51 C54 H54B 109.5 . . ?
C51 C54 H54C 109.5 . . ?
H54A C54 H54B 109.5 . . ?
H54A C54 H54C 109.5 . . ?
H54B C54 H54C 109.5 . . ?
C51 C53 H53A 109.5 . . ?
C51 C53 H53B 109.5 . . ?
C51 C53 H53C 109.5 . . ?
H53A C53 H53B 109.5 . . ?
H53A C53 H53C 109.5 . . ?
H53B C53 H53C 109.5 . . ?
C31 C33 H33A 109.5 . . ?
C31 C33 H33B 109.5 . . ?
C31 C33 H33C 109.5 . . ?
H33A C33 H33B 109.5 . . ?
H33A C33 H33C 109.5 . . ?
H33B C33 H33C 109.5 . . ?
C18 C20 H20A 109.5 . . ?
C18 C20 H20B 109.5 . . ?
C18 C20 H20C 109.5 . . ?
H20A C20 H20B 109.5 . . ?
H20A C20 H20C 109.5 . . ?
H20B C20 H20C 109.5 . . ?
C31 C34 H34A 109.5 . . ?
C31 C34 H34B 109.5 . . ?
C31 C34 H34C 109.5 . . ?
H34A C34 H34B 109.5 . . ?
H34A C34 H34C 109.5 . . ?
H34B C34 H34C 109.5 . . ?
C51 C52 H52A 109.5 . . ?
C51 C52 H52B 109.5 . . ?
C51 C52 H52C 109.5 . . ?
H52A C52 H52B 109.5 . . ?
H52A C52 H52C 109.5 . . ?
H52B C52 H52C 109.5 . . ?
C77 C72 C64 108.8(4) . . ?
C77 C72 C76 108.5(5) . . ?
C77 C72 C79 109.4(5) . . ?
C76 C72 C64 112.7(4) . . ?
C76 C72 C79 108.0(4) . . ?
C79 C72 C64 109.2(4) . . ?
H02A C02K H02B 107.7 . . ?
C02L C02K H02A 108.9 . . ?
C02L C02K H02B 108.9 . . ?
C02O C02K H02A 108.9 . . ?
C02O C02K H02B 108.9 . . ?
C02O C02K C02L 113.4(2) . . ?
C02K C02L H02C 108.8 . . ?
C02K C02L H02D 108.8 . . ?
H02C C02L H02D 107.7 . . ?
C02N C02L C02K 113.6(2) . . ?
C02N C02L H02C 108.8 . . ?
C02N C02L H02D 108.8 . . ?
H02E C02M H02F 109.5 . . ?
H02E C02M H02G 109.5 . . ?
H02F C02M H02G 109.5 . . ?
C02N C02M H02E 109.5 . . ?
C02N C02M H02F 109.5 . . ?
C02N C02M H02G 109.5 . . ?
C02L C02N H02H 108.7 . . ?
C02L C02N H02I 108.7 . . ?
C02M C02N C02L 114.2(2) . . ?
C02M C02N H02H 108.7 . . ?
C02M C02N H02I 108.7 . . ?
H02H C02N H02I 107.6 . . ?
C02K C02O H02J 109.0 . . ?
C02K C02O H02K 109.0 . . ?
H02J C02O H02K 107.8 . . ?
C02Q C02O C02K 112.8(3) . . ?
C02Q C02O H02J 109.0 . . ?
C02Q C02O H02K 109.0 . . ?
C02O C02Q H02L 109.5 . . ?
C02O C02Q H02M 109.5 . . ?
C02O C02Q H02N 109.5 . . ?
H02L C02Q H02M 109.5 . . ?
H02L C02Q H02N 109.5 . . ?
H02M C02Q H02N 109.5 . . ?
C72 C77 H77A 109.5 . . ?
C72 C77 H77B 109.5 . . ?
C72 C77 H77C 109.5 . . ?
H77A C77 H77B 109.5 . . ?
H77A C77 H77C 109.5 . . ?
H77B C77 H77C 109.5 . . ?
C72 C76 H76A 109.5 . . ?
C72 C76 H76B 109.5 . . ?
C72 C76 H76C 109.5 . . ?
H76A C76 H76B 109.5 . . ?
H76A C76 H76C 109.5 . . ?
H76B C76 H76C 109.5 . . ?
C72 C79 H79A 109.5 . . ?
C72 C79 H79B 109.5 . . ?
C72 C79 H79C 109.5 . . ?
H79A C79 H79B 109.5 . . ?
H79A C79 H79C 109.5 . . ?
H79B C79 H79C 109.5 . . ?
H74A C74 H74B 109.5 . . ?
H74A C74 H74C 109.5 . . ?
H74B C74 H74C 109.5 . . ?
C71 C74 H74A 109.5 . . ?
C71 C74 H74B 109.5 . . ?
C71 C74 H74C 109.5 . . ?
H78A C78 H78B 109.5 . . ?
H78A C78 H78C 109.5 . . ?
H78B C78 H78C 109.5 . . ?
C71 C78 H78A 109.5 . . ?
C71 C78 H78B 109.5 . . ?
C71 C78 H78C 109.5 . . ?
H75A C75 H75B 109.5 . . ?
H75A C75 H75C 109.5 . . ?
H75B C75 H75C 109.5 . . ?
C71 C75 H75A 109.5 . . ?
C71 C75 H75B 109.5 . . ?
C71 C75 H75C 109.5 . . ?
C74 C71 C64 112.3(11) . . ?
C78 C71 C64 102.9(8) . . ?
C78 C71 C74 111.1(13) . . ?
C78 C71 C75 108.8(11) . . ?
C75 C71 C64 111.9(9) . . ?
C75 C71 C74 109.6(12) . . ?
H89A C89 H89B 109.5 . . ?
H89A C89 H89C 109.5 . . ?
H89B C89 H89C 109.5 . . ?
C90 C89 H89A 109.5 . . ?
C90 C89 H89B 109.5 . . ?
C90 C89 H89C 109.5 . . ?
C89 C90 H90A 108.6 . . ?
C89 C90 H90B 108.6 . . ?
H90A C90 H90B 107.5 . . ?
C91 C90 C89 114.8(4) . . ?
C91 C90 H90A 108.6 . . ?
C91 C90 H90B 108.6 . . ?
C90 C91 H91A 106.8 . . ?
C90 C91 H91B 106.8 . . ?
H91A C91 H91B 106.6 . . ?
C92 C91 C90 122.1(5) . . ?
C92 C91 H91A 106.8 . . ?
C92 C91 H91B 106.8 . . ?
C91 C92 H92A 106.1 . . ?
C91 C92 H92B 106.1 . . ?
C91 C92 C93 125.1(6) . . ?
H92A C92 H92B 106.3 . . ?
C93 C92 H92A 106.1 . . ?
C93 C92 H92B 106.1 . . ?
C92 C93 H93A 106.7 . . ?
C92 C93 H93B 106.7 . . ?
H93A C93 H93B 106.6 . . ?
C94 C93 C92 122.6(7) . . ?
C94 C93 H93A 106.7 . . ?
C94 C93 H93B 106.7 . . ?
C93 C94 H94A 109.5 . . ?
C93 C94 H94B 109.5 . . ?
C93 C94 H94C 109.5 . . ?
H94A C94 H94B 109.5 . . ?
H94A C94 H94C 109.5 . . ?
H94B C94 H94C 109.5 . . ?
H87A C87 H87B 107.5 . . ?
C86 C87 H87A 108.5 . . ?
C86 C87 H87B 108.5 . . ?
C73 C87 H87A 108.5 . . ?
C73 C87 H87B 108.5 . . ?
C73 C87 C86 115.3(8) . . ?
C89 C88 H88 126.1 . . ?
C89 C88 C95 107.8(6) . . ?
C95 C88 H88 126.1 . . ?
C87 C86 H86A 108.8 . . ?
C87 C86 H86B 108.8 . . ?
C87 C86 C95 113.9(7) . . ?
H86A C86 H86B 107.7 . . ?
C95 C86 H86A 108.8 . . ?
C95 C86 H86B 108.8 . . ?
C88 C95 C86 117.3(6) . . ?
C88 C95 H95A 108.0 . . ?
C88 C95 H95B 108.0 . . ?
C86 C95 H95A 108.0 . . ?
C86 C95 H95B 108.0 . . ?
H95A C95 H95B 107.2 . . ?
C87 C73 H73A 109.5 . . ?
C87 C73 H73B 109.5 . . ?
C87 C73 H73C 109.5 . . ?
H73A C73 H73B 109.5 . . ?
H73A C73 H73C 109.5 . . ?
H73B C73 H73C 109.5 . . ?

loop_
_geom_bond_atom_site_label_1
_geom_bond_atom_site_label_2
_geom_bond_distance
_geom_bond_site_symmetry_2
_geom_bond_publ_flag
Mg2 Mg1 3.1127(6) . ?
Mg2 O1 2.1114(11) . ?
Mg2 O2 2.0189(11) . ?
Mg2 O3 2.0014(11) . ?
Mg2 C57 2.2310(16) . ?
Mg2 C37 2.2324(15) . ?
Mg1 O1 2.0110(11) . ?
Mg1 O2 2.1252(11) . ?
Mg1 O4 2.0070(11) . ?
Mg1 C82 2.2120(16) . ?
Mg1 C17 2.2306(15) . ?
O1 C41 1.3328(18) . ?
O2 C61 1.3359(18) . ?
O4 C1 1.3073(18) . ?
O3 C21 1.3104(18) . ?
N6 C57 1.3765(19) . ?
N6 C46 1.4434(18) . ?
N6 C55 1.3933(19) . ?
N8 C82 1.3728(19) . ?
N8 C66 1.440(2) . ?
N8 C80 1.389(2) . ?
N7 C82 1.359(2) . ?
N7 C81 1.383(2) . ?
N7 C83 1.474(2) . ?
N1 C6 1.4349(19) . ?
N1 C17 1.370(2) . ?
N1 C15 1.388(2) . ?
N4 C37 1.3728(19) . ?
N4 C26 1.436(2) . ?
N4 C35 1.389(2) . ?
N5 C57 1.3583(19) . ?
N5 C56 1.384(2) . ?
N5 C58 1.4773(19) . ?
N3 C37 1.3581(19) . ?
N3 C38 1.471(2) . ?
N3 C36 1.378(2) . ?
N2 C17 1.354(2) . ?
N2 C16 1.388(2) . ?
N2 C18 1.468(2) . ?
C41 C46 1.417(2) . ?
C41 C42 1.424(2) . ?
C1 C2 1.437(2) . ?
C1 C6 1.417(2) . ?
C2 C3 1.395(2) . ?
C2 C7 1.542(2) . ?
C46 C45 1.387(2) . ?
C6 C5 1.393(2) . ?
C55 H55 0.9500 . ?
C55 C56 1.340(2) . ?
C3 H3 0.9500 . ?
C3 C4 1.403(2) . ?
C5 H5 0.9500 . ?
C5 C4 1.380(2) . ?
C45 H45 0.9500 . ?
C45 C44 1.386(2) . ?
C66 C61 1.412(2) . ?
C66 C65 1.389(2) . ?
C61 C62 1.432(2) . ?
C7 C9 1.532(2) . ?
C7 C10 1.534(2) . ?
C7 C8 1.535(2) . ?
C21 C26 1.415(2) . ?
C21 C22 1.439(2) . ?
C26 C25 1.395(2) . ?
C56 H56 0.9500 . ?
C4 C11 1.533(2) . ?
C44 C43 1.393(2) . ?
C44 C51 1.533(2) . ?
C58 H58 1.0000 . ?
C58 C59 1.525(2) . ?
C58 C60 1.519(2) . ?
C42 C43 1.398(2) . ?
C42 C47 1.558(2) . ?
C22 C23 1.394(2) . ?
C22 C27 1.541(2) . ?
C25 H25 0.9500 . ?
C25 C24 1.381(2) . ?
C43 H43 0.9500 . ?
C80 H80 0.9500 . ?
C80 C81 1.339(2) . ?
C47 C48 1.535(2) . ?
C47 C50 1.538(2) . ?
C47 C49 1.543(2) . ?
C23 H23 0.9500 . ?
C23 C24 1.400(2) . ?
C24 C31 1.539(2) . ?
C81 H81 0.9500 . ?
C11 C12 1.535(2) . ?
C11 C13 1.534(2) . ?
C11 C14 1.534(2) . ?
C83 H83 1.0000 . ?
C83 C84 1.519(2) . ?
C83 C85 1.528(2) . ?
C35 H35 0.9500 . ?
C35 C36 1.339(2) . ?
C38 H38 1.0000 . ?
C38 C40 1.520(2) . ?
C38 C39 1.524(2) . ?
C9 H9A 0.9800 . ?
C9 H9B 0.9800 . ?
C9 H9C 0.9800 . ?
C65 H65 0.9500 . ?
C65 C64 1.378(3) . ?
C62 C67 1.552(2) . ?
C62 C63 1.403(2) . ?
C36 H36 0.9500 . ?
C27 C29 1.533(3) . ?
C27 C28 1.532(2) . ?
C27 C30 1.531(2) . ?
C10 H10A 0.9800 . ?
C10 H10B 0.9800 . ?
C10 H10C 0.9800 . ?
C8 H8A 0.9800 . ?
C8 H8B 0.9800 . ?
C8 H8C 0.9800 . ?
C48 H48A 0.9800 . ?
C48 H48B 0.9800 . ?
C48 H48C 0.9800 . ?
C59 H59A 0.9800 . ?
C59 H59B 0.9800 . ?
C59 H59C 0.9800 . ?
C84 H84A 0.9800 . ?
C84 H84B 0.9800 . ?
C84 H84C 0.9800 . ?
C15 H15 0.9500 . ?
C15 C16 1.334(3) . ?
C12 H12A 0.9800 . ?
C12 H12B 0.9800 . ?
C12 H12C 0.9800 . ?
C31 C32 1.536(3) . ?
C31 C33 1.526(3) . ?
C31 C34 1.534(3) . ?
C67 C69 1.531(3) . ?
C67 C68 1.542(2) . ?
C67 C70 1.543(2) . ?
C85 H85A 0.9800 . ?
C85 H85B 0.9800 . ?
C85 H85C 0.9800 . ?
C13 H13A 0.9800 . ?
C13 H13B 0.9800 . ?
C13 H13C 0.9800 . ?
C14 H14A 0.9800 . ?
C14 H14B 0.9800 . ?
C14 H14C 0.9800 . ?
C51 C54 1.527(3) . ?
C51 C53 1.525(3) . ?
C51 C52 1.532(3) . ?
C60 H60A 0.9800 . ?
C60 H60B 0.9800 . ?
C60 H60C 0.9800 . ?
C69 H69A 0.9800 . ?
C69 H69B 0.9800 . ?
C69 H69C 0.9800 . ?
C50 H50A 0.9800 . ?
C50 H50B 0.9800 . ?
C50 H50C 0.9800 . ?
C49 H49A 0.9800 . ?
C49 H49B 0.9800 . ?
C49 H49C 0.9800 . ?
C16 H16 0.9500 . ?
C29 H29A 0.9800 . ?
C29 H29B 0.9800 . ?
C29 H29C 0.9800 . ?
C28 H28A 0.9800 . ?
C28 H28B 0.9800 . ?
C28 H28C 0.9800 . ?
C63 H63 0.9500 . ?
C63 C64 1.391(3) . ?
C40 H40A 0.9800 . ?
C40 H40B 0.9800 . ?
C40 H40C 0.9800 . ?
C18 H18 1.0000 . ?
C18 C19 1.527(3) . ?
C18 C20 1.514(3) . ?
C68 H68A 0.9800 . ?
C68 H68B 0.9800 . ?
C68 H68C 0.9800 . ?
C39 H39A 0.9800 . ?
C39 H39B 0.9800 . ?
C39 H39C 0.9800 . ?
C70 H70A 0.9800 . ?
C70 H70B 0.9800 . ?
C70 H70C 0.9800 . ?
C64 C72 1.550(5) . ?
C64 C71 1.538(13) . ?
C30 H30A 0.9800 . ?
C30 H30B 0.9800 . ?
C30 H30C 0.9800 . ?
C32 H32A 0.9800 . ?
C32 H32B 0.9800 . ?
C32 H32C 0.9800 . ?
C19 H19A 0.9800 . ?
C19 H19B 0.9800 . ?
C19 H19C 0.9800 . ?
C54 H54A 0.9800 . ?
C54 H54B 0.9800 . ?
C54 H54C 0.9800 . ?
C53 H53A 0.9800 . ?
C53 H53B 0.9800 . ?
C53 H53C 0.9800 . ?
C33 H33A 0.9800 . ?
C33 H33B 0.9800 . ?
C33 H33C 0.9800 . ?
C20 H20A 0.9800 . ?
C20 H20B 0.9800 . ?
C20 H20C 0.9800 . ?
C34 H34A 0.9800 . ?
C34 H34B 0.9800 . ?
C34 H34C 0.9800 . ?
C52 H52A 0.9800 . ?
C52 H52B 0.9800 . ?
C52 H52C 0.9800 . ?
C72 C77 1.522(5) . ?
C72 C76 1.528(6) . ?
C72 C79 1.542(6) . ?
C02K H02A 0.9900 . ?
C02K H02B 0.9900 . ?
C02K C02L 1.531(3) . ?
C02K C02O 1.521(4) . ?
C02L H02C 0.9900 . ?
C02L H02D 0.9900 . ?
C02L C02N 1.524(3) . ?
C02M H02E 0.9800 . ?
C02M H02F 0.9800 . ?
C02M H02G 0.9800 . ?
C02M C02N 1.501(4) . ?
C02N H02H 0.9900 . ?
C02N H02I 0.9900 . ?
C02O H02J 0.9900 . ?
C02O H02K 0.9900 . ?
C02O C02Q 1.514(4) . ?
C02Q H02L 0.9800 . ?
C02Q H02M 0.9800 . ?
C02Q H02N 0.9800 . ?
C77 H77A 0.9800 . ?
C77 H77B 0.9800 . ?
C77 H77C 0.9800 . ?
C76 H76A 0.9800 . ?
C76 H76B 0.9800 . ?
C76 H76C 0.9800 . ?
C79 H79A 0.9800 . ?
C79 H79B 0.9800 . ?
C79 H79C 0.9800 . ?
C74 H74A 0.9800 . ?
C74 H74B 0.9800 . ?
C74 H74C 0.9800 . ?
C74 C71 1.535(14) . ?
C78 H78A 0.9800 . ?
C78 H78B 0.9800 . ?
C78 H78C 0.9800 . ?
C78 C71 1.517(13) . ?
C75 H75A 0.9800 . ?
C75 H75B 0.9800 . ?
C75 H75C 0.9800 . ?
C75 C71 1.526(14) . ?
C89 H89A 0.9800 . ?
C89 H89B 0.9800 . ?
C89 H89C 0.9800 . ?
C89 C90 1.549(5) . ?
C89 C88 1.346(8) . ?
C90 H90A 0.9900 . ?
C90 H90B 0.9900 . ?
C90 C91 1.514(6) . ?
C91 H91A 0.9900 . ?
C91 H91B 0.9900 . ?
C91 C92 1.424(7) . ?
C92 H92A 0.9900 . ?
C92 H92B 0.9900 . ?
C92 C93 1.463(7) . ?
C93 H93A 0.9900 . ?
C93 H93B 0.9900 . ?
C93 C94 1.443(7) . ?
C94 H94A 0.9800 . ?
C94 H94B 0.9800 . ?
C94 H94C 0.9800 . ?
C87 H87A 0.9900 . ?
C87 H87B 0.9900 . ?
C87 C86 1.502(10) . ?
C87 C73 1.488(13) . ?
C88 H88 0.9500 . ?
C88 C95 1.523(10) . ?
C86 H86A 0.9900 . ?
C86 H86B 0.9900 . ?
C86 C95 1.583(12) . ?
C95 H95A 0.9900 . ?
C95 H95B 0.9900 . ?
C73 H73A 0.9800 . ?
C73 H73B 0.9800 . ?
C73 H73C 0.9800 . ?

loop_
_geom_torsion_atom_site_label_1
_geom_torsion_atom_site_label_2
_geom_torsion_atom_site_label_3
_geom_torsion_atom_site_label_4
_geom_torsion
_geom_torsion_site_symmetry_1
_geom_torsion_site_symmetry_2
_geom_torsion_site_symmetry_3
_geom_torsion_site_symmetry_4
_geom_torsion_publ_flag
Mg2 O1 C41 C46 -44.30(17) . . . . ?
Mg2 O1 C41 C42 134.79(12) . . . . ?
Mg2 O2 C61 C66 96.35(15) . . . . ?
Mg2 O2 C61 C62 -84.77(17) . . . . ?
Mg2 O3 C21 C26 -31.4(2) . . . . ?
Mg2 O3 C21 C22 150.20(12) . . . . ?
Mg1 O1 C41 C46 97.40(14) . . . . ?
Mg1 O1 C41 C42 -83.50(16) . . . . ?
Mg1 O2 C61 C66 -42.92(18) . . . . ?
Mg1 O2 C61 C62 135.97(12) . . . . ?
Mg1 O4 C1 C2 151.73(11) . . . . ?
Mg1 O4 C1 C6 -30.2(2) . . . . ?
O1 C41 C46 N6 -7.4(2) . . . . ?
O1 C41 C46 C45 174.80(13) . . . . ?
O1 C41 C42 C43 -178.48(13) . . . . ?
O1 C41 C42 C47 5.7(2) . . . . ?
O2 C61 C62 C67 5.7(2) . . . . ?
O2 C61 C62 C63 -177.50(15) . . . . ?
O4 C1 C2 C3 -169.99(14) . . . . ?
O4 C1 C2 C7 14.5(2) . . . . ?
O4 C1 C6 N1 -15.2(2) . . . . ?
O4 C1 C6 C5 168.57(14) . . . . ?
O3 C21 C26 N4 -14.1(2) . . . . ?
O3 C21 C26 C25 169.91(15) . . . . ?
O3 C21 C22 C23 -171.39(15) . . . . ?
O3 C21 C22 C27 12.0(2) . . . . ?
N6 C46 C45 C44 -172.56(13) . . . . ?
N6 C55 C56 N5 -0.99(16) . . . . ?
N8 C66 C61 O2 -8.3(2) . . . . ?
N8 C66 C61 C62 172.69(13) . . . . ?
N8 C66 C65 C64 -172.73(16) . . . . ?
N8 C80 C81 N7 -0.69(17) . . . . ?
N1 C6 C5 C4 -170.56(14) . . . . ?
N1 C15 C16 N2 -0.9(2) . . . . ?
N4 C26 C25 C24 -170.71(15) . . . . ?
N4 C35 C36 N3 -0.7(2) . . . . ?
C41 C46 C45 C44 5.3(2) . . . . ?
C41 C42 C43 C44 2.3(2) . . . . ?
C41 C42 C47 C48 -23.7(2) . . . . ?
C41 C42 C47 C50 97.45(18) . . . . ?
C41 C42 C47 C49 -144.49(15) . . . . ?
C57 N6 C46 C41 34.3(2) . . . . ?
C57 N6 C46 C45 -147.81(14) . . . . ?
C57 N6 C55 C56 0.84(16) . . . . ?
C57 N5 C56 C55 0.86(17) . . . . ?
C57 N5 C58 C59 104.30(16) . . . . ?
C57 N5 C58 C60 -131.55(15) . . . . ?
C1 C2 C3 C4 -3.6(2) . . . . ?
C1 C2 C7 C9 53.62(18) . . . . ?
C1 C2 C7 C10 172.71(13) . . . . ?
C1 C2 C7 C8 -66.06(18) . . . . ?
C1 C6 C5 C4 5.8(2) . . . . ?
C2 C1 C6 N1 163.03(13) . . . . ?
C2 C1 C6 C5 -13.2(2) . . . . ?
C2 C3 C4 C5 -4.2(2) . . . . ?
C2 C3 C4 C11 176.13(14) . . . . ?
C82 N8 C66 C61 36.5(2) . . . . ?
C82 N8 C66 C65 -146.03(15) . . . . ?
C82 N8 C80 C81 0.75(17) . . . . ?
C82 N7 C81 C80 0.42(18) . . . . ?
C82 N7 C83 C84 -129.13(15) . . . . ?
C82 N7 C83 C85 106.25(16) . . . . ?
C46 N6 C57 Mg2 -7.95(18) . . . . ?
C46 N6 C57 N5 174.03(12) . . . . ?
C46 N6 C55 C56 -173.87(12) . . . . ?
C46 C41 C42 C43 0.6(2) . . . . ?
C46 C41 C42 C47 -175.14(13) . . . . ?
C46 C45 C44 C43 -2.3(2) . . . . ?
C46 C45 C44 C51 179.76(14) . . . . ?
C6 N1 C17 Mg1 -14.7(2) . . . . ?
C6 N1 C17 N2 178.01(15) . . . . ?
C6 N1 C15 C16 -178.02(16) . . . . ?
C6 C1 C2 C3 11.8(2) . . . . ?
C6 C1 C2 C7 -163.70(13) . . . . ?
C6 C5 C4 C3 3.2(2) . . . . ?
C6 C5 C4 C11 -177.12(14) . . . . ?
C55 N6 C57 Mg2 177.72(9) . . . . ?
C55 N6 C57 N5 -0.31(15) . . . . ?
C55 N6 C46 C41 -151.93(13) . . . . ?
C55 N6 C46 C45 25.97(19) . . . . ?
C3 C2 C7 C9 -121.78(15) . . . . ?
C3 C2 C7 C10 -2.7(2) . . . . ?
C3 C2 C7 C8 118.53(15) . . . . ?
C3 C4 C11 C12 -72.38(19) . . . . ?
C3 C4 C11 C13 47.8(2) . . . . ?
C3 C4 C11 C14 168.05(15) . . . . ?
C5 C4 C11 C12 107.98(17) . . . . ?
C5 C4 C11 C13 -131.86(16) . . . . ?
C5 C4 C11 C14 -11.6(2) . . . . ?
C45 C44 C43 C42 -1.5(2) . . . . ?
C45 C44 C51 C54 -44.7(2) . . . . ?
C45 C44 C51 C53 -164.53(16) . . . . ?
C45 C44 C51 C52 75.6(2) . . . . ?
C66 N8 C82 Mg1 -10.11(19) . . . . ?
C66 N8 C82 N7 173.54(13) . . . . ?
C66 N8 C80 C81 -173.68(13) . . . . ?
C66 C61 C62 C67 -175.44(15) . . . . ?
C66 C61 C62 C63 1.4(2) . . . . ?
C66 C65 C64 C63 -1.4(3) . . . . ?
C66 C65 C64 C72 -175.7(3) . . . . ?
C66 C65 C64 C71 168.6(6) . . . . ?
C37 N4 C26 C21 36.0(2) . . . . ?
C37 N4 C26 C25 -147.82(16) . . . . ?
C37 N4 C35 C36 1.2(2) . . . . ?
C37 N3 C38 C40 108.67(17) . . . . ?
C37 N3 C38 C39 -126.27(16) . . . . ?
C37 N3 C36 C35 -0.1(2) . . . . ?
C61 C66 C65 C64 4.7(3) . . . . ?
C61 C62 C67 C69 -20.9(2) . . . . ?
C61 C62 C67 C68 100.36(19) . . . . ?
C61 C62 C67 C70 -142.25(17) . . . . ?
C61 C62 C63 C64 1.8(3) . . . . ?
C7 C2 C3 C4 171.82(14) . . . . ?
C21 C26 C25 C24 5.4(3) . . . . ?
C21 C22 C23 C24 -2.9(3) . . . . ?
C21 C22 C27 C29 57.15(19) . . . . ?
C21 C22 C27 C28 -63.3(2) . . . . ?
C21 C22 C27 C30 176.19(16) . . . . ?
C26 N4 C37 Mg2 -11.6(2) . . . . ?
C26 N4 C37 N3 178.75(14) . . . . ?
C26 N4 C35 C36 -178.75(15) . . . . ?
C26 C21 C22 C23 10.1(2) . . . . ?
C26 C21 C22 C27 -166.49(15) . . . . ?
C26 C25 C24 C23 2.5(2) . . . . ?
C26 C25 C24 C31 -176.65(16) . . . . ?
C56 N5 C57 Mg2 -177.87(11) . . . . ?
C56 N5 C57 N6 -0.33(15) . . . . ?
C56 N5 C58 C59 -70.76(18) . . . . ?
C56 N5 C58 C60 53.39(19) . . . . ?
C58 N5 C57 Mg2 6.5(2) . . . . ?
C58 N5 C57 N6 -175.92(12) . . . . ?
C58 N5 C56 C55 176.44(13) . . . . ?
C42 C41 C46 N6 173.41(12) . . . . ?
C42 C41 C46 C45 -4.4(2) . . . . ?
C22 C21 C26 N4 164.33(14) . . . . ?
C22 C21 C26 C25 -11.6(2) . . . . ?
C22 C23 C24 C25 -3.7(3) . . . . ?
C22 C23 C24 C31 175.53(16) . . . . ?
C17 N1 C6 C1 38.5(2) . . . . ?
C17 N1 C6 C5 -145.02(16) . . . . ?
C17 N1 C15 C16 1.5(2) . . . . ?
C17 N2 C16 C15 -0.1(2) . . . . ?
C17 N2 C18 C19 98.38(19) . . . . ?
C17 N2 C18 C20 -135.67(18) . . . . ?
C25 C24 C31 C32 -10.2(2) . . . . ?
C25 C24 C31 C33 109.6(2) . . . . ?
C25 C24 C31 C34 -129.89(19) . . . . ?
C43 C44 C51 C54 137.47(17) . . . . ?
C43 C44 C51 C53 17.6(2) . . . . ?
C43 C44 C51 C52 -102.3(2) . . . . ?
C43 C42 C47 C48 160.49(14) . . . . ?
C43 C42 C47 C50 -78.40(17) . . . . ?
C43 C42 C47 C49 39.67(18) . . . . ?
C80 N8 C82 Mg1 175.88(10) . . . . ?
C80 N8 C82 N7 -0.47(16) . . . . ?
C80 N8 C66 C61 -150.07(15) . . . . ?
C80 N8 C66 C65 27.4(2) . . . . ?
C47 C42 C43 C44 178.47(14) . . . . ?
C23 C22 C27 C29 -119.42(17) . . . . ?
C23 C22 C27 C28 120.14(17) . . . . ?
C23 C22 C27 C30 -0.4(2) . . . . ?
C23 C24 C31 C32 170.67(17) . . . . ?
C23 C24 C31 C33 -69.5(2) . . . . ?
C23 C24 C31 C34 51.0(2) . . . . ?
C81 N7 C82 Mg1 -175.41(12) . . . . ?
C81 N7 C82 N8 0.03(16) . . . . ?
C81 N7 C83 C84 54.72(19) . . . . ?
C81 N7 C83 C85 -69.91(18) . . . . ?
C83 N7 C82 Mg1 8.0(2) . . . . ?
C83 N7 C82 N8 -176.54(13) . . . . ?
C83 N7 C81 C80 176.98(14) . . . . ?
C35 N4 C37 Mg2 168.43(11) . . . . ?
C35 N4 C37 N3 -1.18(17) . . . . ?
C35 N4 C26 C21 -144.09(16) . . . . ?
C35 N4 C26 C25 32.1(2) . . . . ?
C38 N3 C37 Mg2 16.3(3) . . . . ?
C38 N3 C37 N4 -177.48(14) . . . . ?
C38 N3 C36 C35 178.20(15) . . . . ?
C65 C66 C61 O2 174.35(14) . . . . ?
C65 C66 C61 C62 -4.6(2) . . . . ?
C65 C64 C72 C77 -136.1(4) . . . . ?
C65 C64 C72 C76 -15.7(5) . . . . ?
C65 C64 C72 C79 104.4(4) . . . . ?
C65 C64 C71 C74 -167.5(10) . . . . ?
C65 C64 C71 C78 73.0(11) . . . . ?
C65 C64 C71 C75 -43.7(12) . . . . ?
C62 C63 C64 C65 -1.9(3) . . . . ?
C62 C63 C64 C72 172.3(3) . . . . ?
C62 C63 C64 C71 -172.1(6) . . . . ?
C36 N3 C37 Mg2 -165.41(14) . . . . ?
C36 N3 C37 N4 0.76(18) . . . . ?
C36 N3 C38 C40 -69.4(2) . . . . ?
C36 N3 C38 C39 55.7(2) . . . . ?
C27 C22 C23 C24 173.68(16) . . . . ?
C15 N1 C6 C1 -141.99(16) . . . . ?
C15 N1 C6 C5 34.5(2) . . . . ?
C15 N1 C17 Mg1 165.75(12) . . . . ?
C15 N1 C17 N2 -1.51(18) . . . . ?
C67 C62 C63 C64 178.95(18) . . . . ?
C51 C44 C43 C42 176.38(15) . . . . ?
C16 N2 C17 Mg1 -162.17(15) . . . . ?
C16 N2 C17 N1 1.0(2) . . . . ?
C16 N2 C18 C19 -75.2(2) . . . . ?
C16 N2 C18 C20 50.7(2) . . . . ?
C63 C62 C67 C69 162.22(16) . . . . ?
C63 C62 C67 C68 -76.51(19) . . . . ?
C63 C62 C67 C70 40.9(2) . . . . ?
C63 C64 C72 C77 49.9(6) . . . . ?
C63 C64 C72 C76 170.4(3) . . . . ?
C63 C64 C72 C79 -69.5(4) . . . . ?
C63 C64 C71 C74 2.1(14) . . . . ?
C63 C64 C71 C78 -117.4(9) . . . . ?
C63 C64 C71 C75 125.9(9) . . . . ?
C18 N2 C17 Mg1 23.6(3) . . . . ?
C18 N2 C17 N1 -173.32(16) . . . . ?
C18 N2 C16 C15 174.26(18) . . . . ?
C02K C02L C02N C02M 66.4(3) . . . . ?
C02L C02K C02O C02Q -176.0(2) . . . . ?
C02O C02K C02L C02N 178.8(2) . . . . ?
C89 C90 C91 C92 -171.7(6) . . . . ?
C89 C88 C95 C86 -175.4(6) . . . . ?
C90 C91 C92 C93 -169.0(8) . . . . ?
C91 C92 C93 C94 -161.5(10) . . . . ?
C87 C86 C95 C88 -62.8(9) . . . . ?
C73 C87 C86 C95 -177.9(7) . . . . ?

loop_
_exptl_oxdiff_crystal_face_indexfrac_h
_exptl_oxdiff_crystal_face_indexfrac_k
_exptl_oxdiff_crystal_face_indexfrac_l
_exptl_oxdiff_crystal_face_x
_exptl_oxdiff_crystal_face_y
_exptl_oxdiff_crystal_face_z
1.0003 0.0006 -0.0009 0.0318 -0.0550 -0.0923
-1.0003 -0.0006 0.0009 -0.0318 0.0550 0.0923
0.0017 1.0041 0.9973 0.0603 -0.1017 0.0605
-0.0017 -1.0041 -0.9973 -0.0603 0.1017 -0.0605
-1.0027 -1.0084 -1.9968 -0.0724 0.2328 0.0084
-1.9999 0.0026 1.0021 -0.0832 0.0338 0.2081
1.9999 -0.0026 -1.0021 0.0832 -0.0338 -0.2081
-0.0012 -1.9969 1.0063 -0.1797 -0.0250 -0.0507
0.0012 1.9969 -1.0063 0.1797 0.0250 0.0507
-1.9982 1.0066 1.9994 -0.0229 -0.0679 0.2686
0.0024 1.0078 1.9977 0.0407 -0.1778 0.0840
-1.7051 -2.3010 12.4696 -0.4870 -0.7944 0.3630
0.7697 0.5192 -12.3964 0.3135 0.8861 -0.3413
